data_7715600
loop_
_publ_author_name
'Mukhopadhyay, Narottam'
'Sengupta, Arunava'
'Lloret, Francesc'
'Mukherjee, Rabindranath'

_publ_section_title
;
 Phenoxazinyl Zn(II) diradical complex formed <i>via</i> redox-driven
 cyclization of a 2-aminophenol-based N<sub>3</sub>O ligand. Isolation of
 the modified N<sub>3</sub> ligand radical and its Ni(II) complex.
;
_journal_issue 15
_journal_name_full 'Dalton transactions (Cambridge, England : 2003)'
_journal_page_first 6515
_journal_page_last 6519
_journal_paper_doi 10.1039/d4dt00374h
_journal_volume 53
_journal_year 2024
_chemical_formula_moiety 'F6 Sb, 0.75(C H2 Cl2), C26 H29 N3 O2, 0.25[CH2Cl2]'
_chemical_formula_sum 'C26.75 H30.5 Cl1.5 F6 N3 O2 Sb'
_chemical_formula_weight 714.96
_chemical_name_systematic '[H2L*]SBF6'
_space_group_crystal_system triclinic
_space_group_IT_number 2
_space_group_name_Hall '-P 1'
_space_group_name_H-M_alt 'P -1'
_atom_sites_solution_hydrogens geom
_atom_sites_solution_primary dual
_audit_creation_date 2024-01-30
_audit_creation_method
;
Olex2 1.5
(compiled 2023.08.24 svn.re1ec1418 for OlexSys, GUI svn.r6817)
;
_audit_update_record
;
2024-01-30 deposited with the CCDC.	2024-03-18 downloaded from the CCDC.
;
_cell_angle_alpha 65.842(3)
_cell_angle_beta 89.812(5)
_cell_angle_gamma 81.287(4)
_cell_formula_units_Z 8
_cell_length_a 16.147(3)
_cell_length_b 20.413(3)
_cell_length_c 20.582(4)
_cell_measurement_reflns_used 9952
_cell_measurement_temperature 100(2)
_cell_measurement_theta_max 25.027
_cell_measurement_theta_min 2.343
_cell_volume 6105.5(19)
_computing_cell_refinement 'SAINT V8.38A (Bruker, 2018)'
_computing_data_collection 'SAINT V8.38A (Bruker, 2018)'
_computing_data_reduction 'SAINT V8.38A (Bruker, 2018)'
_computing_molecular_graphics 'Olex2 1.5 (Dolomanov et al., 2009)'
_computing_publication_material 'Olex2 1.5 (Dolomanov et al., 2009)'
_computing_structure_refinement 'SHELXL 2018/3 (Sheldrick, 2015)'
_computing_structure_solution 'SHELXT  (Sheldrick, 2015)'
_diffrn_ambient_temperature 100(2)
_diffrn_detector 'Bruker APEX2 area detector'
_diffrn_detector_area_resol_mean 7.9
_diffrn_measured_fraction_theta_full 0.998
_diffrn_measured_fraction_theta_max 0.998
_diffrn_measurement_device 'three-circle diffractometer'
_diffrn_radiation_monochromator 'mirror optics'
_diffrn_radiation_probe x-ray
_diffrn_radiation_type MoK\a
_diffrn_radiation_wavelength 0.71073
_diffrn_reflns_av_unetI/netI 0.0877
_diffrn_reflns_Laue_measured_fraction_full 0.998
_diffrn_reflns_Laue_measured_fraction_max 0.998
_diffrn_reflns_limit_h_max 19
_diffrn_reflns_limit_h_min -19
_diffrn_reflns_limit_k_max 24
_diffrn_reflns_limit_k_min -21
_diffrn_reflns_limit_l_max 24
_diffrn_reflns_limit_l_min 0
_diffrn_reflns_number 21549
_diffrn_reflns_point_group_measured_fraction_full 0.998
_diffrn_reflns_point_group_measured_fraction_max 0.998
_diffrn_reflns_theta_full 25.027
_diffrn_reflns_theta_max 25.027
_diffrn_reflns_theta_min 2.343
_diffrn_source_type 'Incoatec I\ms'
_exptl_absorpt_coefficient_mu 1.100
_exptl_absorpt_correction_T_max 0.7457
_exptl_absorpt_correction_T_min 0.5855
_exptl_absorpt_correction_type multi-scan
_exptl_absorpt_process_details
;
SADABS-2016/2 (Bruker,2016/2) was used for absorption correction.
wR2(int) was 0.1332 before and 0.0816 after correction.
The Ratio of minimum to maximum transmission is 0.7852.
The \l/2 correction factor is Not present.
;
_exptl_crystal_colour 'clear dark violet'
_exptl_crystal_colour_lustre clear
_exptl_crystal_colour_modifier dark
_exptl_crystal_colour_primary violet
_exptl_crystal_density_diffrn 1.556
_exptl_crystal_description plate
_exptl_crystal_F_000 2868
_exptl_crystal_recrystallization_method 'Slow evaporation and layering'
_exptl_crystal_size_max 0.2
_exptl_crystal_size_mid 0.1
_exptl_crystal_size_min 0.05
_refine_diff_density_max 3.013
_refine_diff_density_min -1.195
_refine_diff_density_rms 0.232
_refine_ls_extinction_coef 0.0027(2)
_refine_ls_extinction_expression Fc^*^=kFc[1+0.001xFc^2^\l^3^/sin(2\q)]^-1/4^
_refine_ls_extinction_method 'SHELXL-2018/3 (Sheldrick 2018)'
_refine_ls_goodness_of_fit_ref 1.050
_refine_ls_hydrogen_treatment constr
_refine_ls_matrix_type full
_refine_ls_number_parameters 1538
_refine_ls_number_reflns 21549
_refine_ls_number_restraints 918
_refine_ls_restrained_S_all 1.030
_refine_ls_R_factor_all 0.1138
_refine_ls_R_factor_gt 0.0857
_refine_ls_shift/su_max 0.001
_refine_ls_shift/su_mean 0.000
_refine_ls_structure_factor_coef Fsqd
_refine_ls_weighting_details 'w=1/[\s^2^(Fo^2^)+(0.1039P)^2^+56.3610P] where P=(Fo^2^+2Fc^2^)/3'
_refine_ls_weighting_scheme calc
_refine_ls_wR_factor_gt 0.2164
_refine_ls_wR_factor_ref 0.2374
_reflns_Friedel_coverage 0.000
_reflns_number_gt 15999
_reflns_number_total 21549
_reflns_threshold_expression 'I > 2\s(I)'
_cod_data_source_file d4dt00374h2.cif
_cod_data_source_block PhZ
_cod_depositor_comments 'Adding full bibliography for 7715598--7715600.cif.'
_cod_original_cell_volume 6105.4(18)
_cod_original_formula_sum 'C26.75 H30.50 Cl1.50 F6 N3 O2 Sb'
_cod_database_code 7715600
_shelx_shelxl_version_number 2018/3
_shelx_space_group_comment
;
The symmetry employed for this shelxl refinement is uniquely defined
by the following loop, which should always be used as a source of
symmetry information in preference to the above space-group names.
They are only intended as comments.
;
_shelx_estimated_absorpt_t_max 0.947
_shelx_estimated_absorpt_t_min 0.810
_olex2_refinement_description
;
1. Twinned data refinement
 Scales: 0.7013(17)
 0.2987(17)
2. Fixed Uiso
 At 1.2 times of:
  All C(H) groups, All C(H,H) groups, All N(H) groups
 At 1.5 times of:
  All C(H,H,H) groups
3. Restrained distances
 C97-C98 \\sim C97-C98A
 with sigma of 0.02
 C97-C100 \\sim C97-C108
 with sigma of 0.02
 C97-C99 \\sim C97-C99A
 with sigma of 0.02
 C47-C45 \\sim C47A-C45
 with sigma of 0.02
 C45-C46 \\sim C45-C46A
 with sigma of 0.02
 C45-C48 \\sim C45-C48A
 with sigma of 0.02
4. Uiso/Uaniso restraints and constraints
All non-hydrogen atoms have similar U: within 1.7A with sigma of 0.2 and sigma
for terminal atoms of 0.02 within 1.7A
Uanis(C103) \\sim Ueq: with sigma of 0.004 and sigma for terminal atoms of 0.008
5. Others
 Sof(C99A)=Sof(H99d)=Sof(H99e)=Sof(H99f)=Sof(C98A)=Sof(H98d)=Sof(H98e)=
 Sof(H98f)=Sof(C108)=Sof(H10m)=Sof(H10n)=Sof(H10o)=1-FVAR(1)
 Sof(C98)=Sof(H98a)=Sof(H98b)=Sof(H98c)=Sof(C100)=Sof(H10j)=Sof(H10k)=
 Sof(H10l)=Sof(C99)=Sof(H99a)=Sof(H99b)=Sof(H99c)=FVAR(1)
 Sof(C47A)=Sof(H47d)=Sof(H47e)=Sof(H47f)=Sof(C48A)=Sof(H48d)=Sof(H48e)=
 Sof(H48f)=Sof(C46A)=Sof(H46d)=Sof(H46e)=Sof(H46f)=1-FVAR(2)
 Sof(C47)=Sof(H47a)=Sof(H47b)=Sof(H47c)=Sof(C46)=Sof(H46a)=Sof(H46b)=Sof(H46c)=
 Sof(C48)=Sof(H48a)=Sof(H48b)=Sof(H48c)=FVAR(2)
6.a Secondary CH2 refined with riding coordinates:
 C106(H10p,H10q), C107(H10r,H10s), C105(H10t,H10u)
6.b Aromatic/amide H refined with riding coordinates:
 N12(H12), N3(H3), N8(H8a), N9(H9a), C87(H87), N11(H11), C86(H86), N5(H5),
 N2(H2), C9(H9), C34(H34), N6(H6), C62(H62), C36(H36), C60(H60), C8(H8),
 C10(H10), C88(H88), C61(H61), C4(H4), C40(H40), C35(H35), C16(H16), C92(H92),
 C3(H3a), C82(H82), C68(H68), C81(H81), C14(H14), C1(H1), C80(H80), C56(H56),
 C27(H27), C2(H2a), C79(H79), C94(H94), C42(H42), C66(H66), C55(H55), C53(H53),
 C30(H30), C54(H54), C29(H29), C28(H28)
6.c Idealised Me refined as rotating group:
 C104(H10a,H10b,H10c), C103(H10d,H10e,H10f), C77(H77a,H77b,H77c), C50(H50a,
 H50b,H50c), C78(H78a,H78b,H78c), C76(H76a,H76b,H76c), C24(H24a,H24b,H24c),
 C52(H52a,H52b,H52c), C20(H20a,H20b,H20c), C26(H26a,H26b,H26c), C22(H22a,H22b,
 H22c), C21(H21a,H21b,H21c), C102(H10g,H10h,H10i), C25(H25a,H25b,H25c),
 C72(H72a,H72b,H72c), C51(H51a,H51b,H51c), C73(H73a,H73b,H73c), C47(H47a,H47b,
 H47c), C74(H74a,H74b,H74c), C46(H46a,H46b,H46c), C98(H98a,H98b,H98c),
 C100(H10j,H10k,H10l), C48(H48a,H48b,H48c), C99(H99a,H99b,H99c), C99A(H99d,H99e,
 H99f), C98A(H98d,H98e,H98f), C108(H10m,H10n,H10o), C47A(H47d,H47e,H47f),
 C48A(H48d,H48e,H48f), C46A(H46d,H46e,H46f)
;
_olex2_date_sample_completion 2023-11-07
_olex2_date_sample_data_collection 2023-11-07
_olex2_date_sample_submission 2023-11-04
_olex2_exptl_crystal_mounting_method 'with oil'
_olex2_submission_original_sample_id L*
_olex2_submission_special_instructions 'No special instructions were received'

loop_
_space_group_symop_operation_xyz
'x, y, z'
'-x, -y, -z'

loop_
_atom_site_label
_atom_site_type_symbol
_atom_site_fract_x
_atom_site_fract_y
_atom_site_fract_z
_atom_site_U_iso_or_equiv
_atom_site_adp_type
_atom_site_occupancy
_atom_site_site_symmetry_order
_atom_site_calc_flag
_atom_site_refinement_flags_posn
_atom_site_refinement_flags_adp
_atom_site_refinement_flags_occupancy
_atom_site_disorder_assembly
_atom_site_disorder_group
Sb2 Sb 0.35485(4) 0.18861(4) 0.98241(4) 0.02224(19) Uani 1 1 d . . . . .
Sb3 Sb 0.56588(4) 0.18831(4) 0.48523(4) 0.02260(19) Uani 1 1 d . . . . .
Sb1 Sb 0.06890(4) 0.19028(5) 0.36400(4) 0.0288(2) Uani 1 1 d . . . . .
Sb4 Sb -0.15004(4) 0.19129(4) -0.13200(4) 0.0265(2) Uani 1 1 d . . . . .
Cl4 Cl 0.5237(2) 0.43538(18) 0.93769(18) 0.0467(8) Uani 1 1 d . . . . .
Cl6 Cl 0.2945(2) 0.4306(2) 0.44146(19) 0.0514(9) Uani 1 1 d . . . . .
Cl5 Cl 0.4642(3) 0.4083(3) 0.5012(3) 0.0849(15) Uani 1 1 d . . . . .
Cl2 Cl -0.0030(3) 0.4565(3) 0.7073(3) 0.0779(13) Uani 1 1 d . . . . .
Cl1 Cl -0.1446(3) 0.4127(3) 0.6614(3) 0.0801(14) Uani 1 1 d . . . . .
Cl3 Cl 0.3625(3) 0.4168(3) 0.9995(3) 0.0854(15) Uani 1 1 d . . . . .
F12 F 0.4399(4) 0.1482(4) 0.9407(4) 0.0386(17) Uani 1 1 d . . . . .
O7 O 0.6108(4) 0.1060(4) 0.9212(4) 0.0233(16) Uani 1 1 d . U . . .
F3 F -0.0191(5) 0.2174(7) 0.2967(4) 0.078(3) Uani 1 1 d . . . . .
F16 F 0.6538(4) 0.1638(4) 0.4350(4) 0.0362(16) Uani 1 1 d . . . . .
O1 O 0.3449(4) 0.1076(4) 0.4165(4) 0.0231(16) Uani 1 1 d . U . . .
F10 F 0.4358(3) 0.2078(4) 1.0354(3) 0.0266(14) Uani 1 1 d . . . . .
O3 O 0.1112(4) 0.1040(4) 0.9894(4) 0.0287(18) Uani 1 1 d . U . . .
F24 F -0.0761(4) 0.2175(4) -0.2037(4) 0.0443(19) Uani 1 1 d . . . . .
F9 F 0.2695(4) 0.2283(4) 1.0224(4) 0.0444(19) Uani 1 1 d . . . . .
F14 F 0.4775(4) 0.2112(4) 0.5351(3) 0.0350(16) Uani 1 1 d . . . . .
F11 F 0.3594(5) 0.0959(4) 1.0563(4) 0.0396(17) Uani 1 1 d . . . . .
O5 O -0.1534(4) 0.1011(4) 0.4938(4) 0.0231(16) Uani 1 1 d . U . . .
F8 F 0.2757(4) 0.1657(4) 0.9315(4) 0.0351(16) Uani 1 1 d . . . . .
O8 O 0.6417(5) 0.1176(4) 1.2343(4) 0.0283(17) Uani 1 1 d . U . . .
N12 N 0.6028(5) 0.2133(4) 0.9702(4) 0.0159(17) Uani 1 1 d . U . . .
H12 H 0.601065 0.247763 0.985632 0.019 Uiso 1 1 calc R U . . .
F21 F -0.2390(4) 0.2265(5) -0.2006(4) 0.058(2) Uani 1 1 d . . . . .
O4 O 0.1218(5) 0.1320(5) 0.6600(5) 0.037(2) Uani 1 1 d . U . . .
F18 F 0.5891(6) 0.0945(4) 0.5569(4) 0.052(2) Uani 1 1 d . . . . .
F23 F -0.0615(4) 0.1562(6) -0.0625(4) 0.069(3) Uani 1 1 d . . . . .
F6 F 0.1571(4) 0.1545(5) 0.4353(5) 0.058(2) Uani 1 1 d . . . . .
F20 F -0.2219(4) 0.1620(4) -0.0573(4) 0.048(2) Uani 1 1 d . . . . .
F17 F 0.5395(6) 0.2820(4) 0.4121(4) 0.061(2) Uani 1 1 d . . . . .
F5 F 0.1411(5) 0.2192(6) 0.2906(5) 0.071(3) Uani 1 1 d . . . . .
F7 F 0.3517(6) 0.2810(4) 0.9073(4) 0.056(2) Uani 1 1 d . . . . .
O6 O -0.1742(5) 0.1315(5) 0.1637(5) 0.0354(19) Uani 1 1 d . U . . .
N3 N 0.3053(5) 0.2117(5) 0.4689(4) 0.0182(18) Uani 1 1 d . U . . .
H3 H 0.291993 0.244928 0.485733 0.022 Uiso 1 1 calc R U . . .
F15 F 0.4949(4) 0.1564(6) 0.4372(5) 0.063(3) Uani 1 1 d . . . . .
N8 N -0.1808(5) 0.1854(6) 0.2419(5) 0.028(2) Uani 1 1 d . U . . .
H8A H -0.188036 0.228021 0.244048 0.033 Uiso 1 1 calc R U . . .
F22 F -0.1438(6) 0.0997(5) -0.1318(5) 0.065(3) Uani 1 1 d . . . . .
N9 N -0.1875(5) 0.2124(4) 0.3597(4) 0.0167(17) Uani 1 1 d . U . . .
H9A H -0.198609 0.247917 0.316850 0.020 Uiso 1 1 calc R U . . .
F13 F 0.6388(4) 0.2199(5) 0.5325(4) 0.048(2) Uani 1 1 d . . . . .
C87 C 0.6543(6) -0.0028(6) 1.1074(6) 0.026(2) Uani 1 1 d . U . . .
H87 H 0.667873 -0.052631 1.139590 0.031 Uiso 1 1 calc R U . . .
N11 N 0.6181(5) 0.1785(5) 1.1132(4) 0.0217(18) Uani 1 1 d . U . . .
H11 H 0.607219 0.222683 1.078893 0.026 Uiso 1 1 calc R U . . .
O2 O 0.3144(5) 0.1099(4) 0.7330(4) 0.0304(18) Uani 1 1 d . U . . .
C12 C 0.3224(6) 0.1418(5) 0.5135(5) 0.020(2) Uani 1 1 d . U . . .
C96 C 0.5923(5) 0.1765(5) 0.8737(5) 0.0141(19) Uani 1 1 d . U . . .
F2 F -0.0025(5) 0.1588(7) 0.4377(4) 0.092(4) Uani 1 1 d . . . . .
C86 C 0.6466(7) 0.0502(6) 1.1352(6) 0.024(2) Uani 1 1 d . U . . .
H86 H 0.654167 0.035178 1.185326 0.028 Uiso 1 1 calc R U . . .
C89 C 0.6237(6) 0.0879(6) 0.9914(5) 0.021(2) Uani 1 1 d . U . . .
F19 F -0.1555(7) 0.2809(5) -0.1292(5) 0.076(3) Uani 1 1 d . . . . .
N5 N 0.1012(5) 0.1889(5) 0.7362(5) 0.0248(19) Uani 1 1 d . U . . .
H5 H 0.087823 0.232139 0.736618 0.030 Uiso 1 1 calc R U . . .
N2 N 0.3085(6) 0.1761(5) 0.6103(4) 0.025(2) Uani 1 1 d . U . . .
H2 H 0.299046 0.220572 0.576417 0.030 Uiso 1 1 calc R U . . .
C9 C 0.3535(7) -0.0051(6) 0.6035(6) 0.029(2) Uani 1 1 d . U . . .
H9 H 0.362588 -0.055183 0.635322 0.034 Uiso 1 1 calc R U . . .
C34 C 0.1324(7) 0.0560(6) 0.8147(6) 0.027(2) Uani 1 1 d . U . . .
H34 H 0.136504 0.043278 0.775102 0.032 Uiso 1 1 calc R U . . .
N6 N 0.0975(5) 0.2152(5) 0.8538(5) 0.024(2) Uani 1 1 d . U . . .
H6 H 0.093975 0.250436 0.810692 0.029 Uiso 1 1 calc R U . . .
C90 C 0.6167(6) 0.1443(5) 1.0162(5) 0.018(2) Uani 1 1 d . U . . .
N10 N 0.5826(6) 0.3058(5) 1.1239(5) 0.028(2) Uani 1 1 d . U . . .
C11 C 0.3416(6) 0.0880(6) 0.4867(5) 0.022(2) Uani 1 1 d . U . . .
C37 C 0.1187(6) 0.0890(6) 0.9315(6) 0.026(2) Uani 1 1 d . U . . .
C7 C 0.3237(6) 0.1192(6) 0.5896(5) 0.021(2) Uani 1 1 d . U . . .
C104 C 0.5101(7) 0.0823(7) 0.8147(7) 0.032(3) Uani 1 1 d . U . . .
H10A H 0.457626 0.113709 0.814249 0.049 Uiso 1 1 calc R U . . .
H10B H 0.530549 0.050755 0.864108 0.049 Uiso 1 1 calc R U . . .
H10C H 0.499982 0.052212 0.789572 0.049 Uiso 1 1 calc R U . . .
C23 C 0.3684(7) 0.1376(6) 0.2699(6) 0.027(2) Uani 1 1 d . U . . .
C63 C -0.1536(6) 0.0863(6) 0.4363(6) 0.022(2) Uani 1 1 d . U . . .
C62 C -0.1399(7) 0.0135(6) 0.4467(7) 0.030(3) Uani 1 1 d . U . . .
H62 H -0.128500 -0.024512 0.493250 0.035 Uiso 1 1 calc R U . . .
C103 C 0.5552(9) 0.1649(7) 0.6942(6) 0.041(3) Uani 1 1 d . U . . .
H10D H 0.552057 0.126481 0.677808 0.061 Uiso 1 1 calc R U . . .
H10E H 0.599100 0.192662 0.670044 0.061 Uiso 1 1 calc R U . . .
H10F H 0.501017 0.197554 0.683052 0.061 Uiso 1 1 calc R U . . .
N4 N 0.0753(6) 0.3173(6) 0.6280(6) 0.036(2) Uani 1 1 d . U . . .
C18 C 0.3314(6) 0.1768(5) 0.3694(5) 0.018(2) Uani 1 1 d . U . . .
N1 N 0.2872(6) 0.3003(5) 0.6252(5) 0.031(2) Uani 1 1 d . U . . .
C36 C 0.1360(7) 0.0150(6) 0.9435(7) 0.033(3) Uani 1 1 d . U . . .
H36 H 0.142297 -0.023020 0.990219 0.040 Uiso 1 1 calc R U . . .
C85 C 0.6284(6) 0.1229(6) 1.0917(5) 0.021(2) Uani 1 1 d . U . . .
C84 C 0.6226(6) 0.1747(6) 1.1811(6) 0.027(2) Uani 1 1 d . U . . .
C59 C -0.1684(6) 0.1256(6) 0.3067(6) 0.024(2) Uani 1 1 d . U . . .
C33 C 0.1157(6) 0.1295(6) 0.8022(6) 0.026(2) Uani 1 1 d . U . . .
F4 F 0.0809(9) 0.0985(6) 0.3649(6) 0.102(4) Uani 1 1 d . . . . .
C77 C -0.0515(7) 0.0769(7) 0.6237(7) 0.038(3) Uani 1 1 d . U . . .
H77A H -0.054439 0.053759 0.590620 0.057 Uiso 1 1 calc R U . . .
H77B H -0.036636 0.039350 0.672190 0.057 Uiso 1 1 calc R U . . .
H77C H -0.008640 0.108574 0.609575 0.057 Uiso 1 1 calc R U . . .
C38 C 0.1100(6) 0.1464(6) 0.8633(6) 0.024(2) Uani 1 1 d . U . . .
C60 C -0.1576(8) 0.0556(7) 0.3175(7) 0.036(3) Uani 1 1 d . U . . .
H60 H -0.159366 0.043558 0.277681 0.043 Uiso 1 1 calc R U . . .
C8 C 0.3384(7) 0.0458(6) 0.6323(6) 0.027(2) Uani 1 1 d . U . . .
H8 H 0.338137 0.029603 0.682612 0.033 Uiso 1 1 calc R U . . .
C19 C 0.2650(9) 0.4027(7) 0.2223(6) 0.038(3) Uani 1 1 d . U . . .
C50 C 0.0688(9) 0.1596(11) 1.1733(8) 0.069(5) Uani 1 1 d . U . . .
H50A H 0.112108 0.189160 1.171143 0.103 Uiso 1 1 calc R U . . .
H50B H 0.070604 0.120898 1.221490 0.103 Uiso 1 1 calc R U . . .
H50C H 0.013460 0.190425 1.161705 0.103 Uiso 1 1 calc R U . . .
C10 C 0.3562(7) 0.0124(6) 0.5317(6) 0.028(2) Uani 1 1 d . U . . .
H10 H 0.367080 -0.023624 0.513289 0.033 Uiso 1 1 calc R U . . .
N7 N -0.2084(6) 0.3168(6) 0.1343(6) 0.037(2) Uani 1 1 d . U . . .
C58 C -0.1835(7) 0.1873(7) 0.1745(6) 0.033(3) Uani 1 1 d . U . . .
C78 C -0.2042(8) 0.0714(7) 0.6427(6) 0.036(3) Uani 1 1 d . U . . .
H78A H -0.259394 0.101535 0.636602 0.053 Uiso 1 1 calc R U . . .
H78B H -0.193370 0.036330 0.692681 0.053 Uiso 1 1 calc R U . . .
H78C H -0.203121 0.045197 0.612015 0.053 Uiso 1 1 calc R U . . .
C15 C 0.2910(7) 0.3240(6) 0.2777(6) 0.028(2) Uani 1 1 d . U . . .
C88 C 0.6430(7) 0.0142(6) 1.0358(6) 0.027(2) Uani 1 1 d . U . . .
H88 H 0.648167 -0.022238 1.017780 0.032 Uiso 1 1 calc R U . . .
F1 F 0.0588(10) 0.2789(6) 0.3664(6) 0.122(6) Uani 1 1 d . . . . .
C69 C -0.1604(6) 0.1824(6) 0.5480(6) 0.024(2) Uani 1 1 d . U . . .
C61 C -0.1435(6) -0.0015(7) 0.3878(7) 0.030(3) Uani 1 1 d . U . . .
H61 H -0.136471 -0.050723 0.393707 0.036 Uiso 1 1 calc R U . . .
C70 C -0.1664(6) 0.1713(6) 0.4860(5) 0.018(2) Uani 1 1 d . U . . .
C4 C 0.2846(7) 0.2394(8) 0.7536(7) 0.038(3) Uani 1 1 d . U . . .
H4 H 0.293077 0.195133 0.795381 0.046 Uiso 1 1 calc R U . . .
C13 C 0.3081(6) 0.2321(6) 0.3975(5) 0.021(2) Uani 1 1 d . U . . .
C75 C -0.1348(7) 0.1212(7) 0.6218(6) 0.028(2) Uani 1 1 d . U . . .
C76 C -0.1325(9) 0.1547(8) 0.6777(6) 0.046(3) Uani 1 1 d . U . . .
H76A H -0.087707 0.184323 0.667660 0.070 Uiso 1 1 calc R U . . .
H76B H -0.121831 0.115517 0.725735 0.070 Uiso 1 1 calc R U . . .
H76C H -0.186591 0.185372 0.674626 0.070 Uiso 1 1 calc R U . . .
C24 C 0.4547(7) 0.0925(7) 0.3070(6) 0.035(3) Uani 1 1 d . U . . .
H24A H 0.494964 0.125482 0.301657 0.052 Uiso 1 1 calc R U . . .
H24B H 0.475191 0.059265 0.284898 0.052 Uiso 1 1 calc R U . . .
H24C H 0.448277 0.064328 0.357818 0.052 Uiso 1 1 calc R U . . .
C65 C -0.1871(6) 0.2267(6) 0.4178(6) 0.024(2) Uani 1 1 d . U . . .
C40 C 0.0785(8) 0.3040(8) 0.9016(8) 0.046(4) Uani 1 1 d . U . . .
H40 H 0.076916 0.342196 0.855250 0.056 Uiso 1 1 calc R U . . .
C35 C 0.1431(7) 0.0010(7) 0.8834(7) 0.035(3) Uani 1 1 d . U . . .
H35 H 0.155884 -0.048104 0.889123 0.042 Uiso 1 1 calc R U . . .
C57 C -0.2009(7) 0.2604(7) 0.1156(6) 0.031(3) Uani 1 1 d . U . . .
C17 C 0.3417(7) 0.1950(7) 0.2987(6) 0.028(2) Uani 1 1 d . U . . .
C83 C 0.6050(7) 0.2469(6) 1.1848(6) 0.026(2) Uani 1 1 d . U . . .
C16 C 0.3204(7) 0.2670(6) 0.2560(5) 0.028(3) Uani 1 1 d . U . . .
H16 H 0.325468 0.280866 0.206262 0.033 Uiso 1 1 calc R U . . .
C92 C 0.5749(7) 0.3045(6) 0.8506(6) 0.028(2) Uani 1 1 d . U . . .
H92 H 0.573867 0.342125 0.866569 0.033 Uiso 1 1 calc R U . . .
C3 C 0.2640(8) 0.3059(7) 0.7584(7) 0.044(3) Uani 1 1 d . U . . .
H3A H 0.255173 0.307916 0.803268 0.052 Uiso 1 1 calc R U . . .
C82 C 0.6131(8) 0.2494(7) 1.2516(6) 0.036(3) Uani 1 1 d . U . . .
H82 H 0.627824 0.206064 1.293866 0.043 Uiso 1 1 calc R U . . .
C43 C 0.0842(7) 0.1882(8) 1.0407(7) 0.038(3) Uani 1 1 d . U . . .
C68 C -0.1797(7) 0.2553(7) 0.5361(6) 0.029(3) Uani 1 1 d . U . . .
H68 H -0.173735 0.266798 0.575995 0.035 Uiso 1 1 calc R U . . .
C101 C 0.5764(7) 0.1298(7) 0.7770(6) 0.028(2) Uani 1 1 d . U . . .
C64 C -0.1711(6) 0.1440(5) 0.3681(5) 0.018(2) Uani 1 1 d . U . . .
C52 C 0.1754(7) 0.0765(9) 1.1374(7) 0.050(4) Uani 1 1 d . U . . .
H52A H 0.185035 0.049850 1.107048 0.075 Uiso 1 1 calc R U . . .
H52B H 0.179148 0.041748 1.187550 0.075 Uiso 1 1 calc R U . . .
H52C H 0.217880 0.107940 1.129997 0.075 Uiso 1 1 calc R U . . .
C95 C 0.5759(6) 0.1899(6) 0.8028(5) 0.022(2) Uani 1 1 d . U . . .
C20 C 0.2272(10) 0.4527(7) 0.2528(7) 0.047(3) Uani 1 1 d . U . . .
H20A H 0.179595 0.434022 0.279937 0.071 Uiso 1 1 calc R U . . .
H20B H 0.207643 0.500737 0.214322 0.071 Uiso 1 1 calc R U . . .
H20C H 0.269159 0.456895 0.284617 0.071 Uiso 1 1 calc R U . . .
C81 C 0.5992(8) 0.3158(7) 1.2539(6) 0.036(3) Uani 1 1 d . U . . .
H81 H 0.604667 0.319752 1.298025 0.043 Uiso 1 1 calc R U . . .
C26 C 0.3047(8) 0.0841(7) 0.2880(7) 0.036(3) Uani 1 1 d . U . . .
H26A H 0.320189 0.049707 0.266245 0.054 Uiso 1 1 calc R U . . .
H26B H 0.248312 0.111478 0.269265 0.054 Uiso 1 1 calc R U . . .
H26C H 0.305129 0.057400 0.339874 0.054 Uiso 1 1 calc R U . . .
C22 C 0.3438(9) 0.4284(8) 0.1860(7) 0.046(3) Uani 1 1 d . U . . .
H22A H 0.386300 0.423983 0.222116 0.068 Uiso 1 1 calc R U . . .
H22B H 0.329870 0.479449 0.151812 0.068 Uiso 1 1 calc R U . . .
H22C H 0.365766 0.398467 0.160896 0.068 Uiso 1 1 calc R U . . .
C32 C 0.1057(6) 0.1865(7) 0.6700(6) 0.028(2) Uani 1 1 d . U . . .
C21 C 0.1998(10) 0.4041(8) 0.1657(7) 0.055(4) Uani 1 1 d . U . . .
H21A H 0.226559 0.377066 0.139223 0.083 Uiso 1 1 calc R U . . .
H21B H 0.179344 0.454580 0.132547 0.083 Uiso 1 1 calc R U . . .
H21C H 0.152474 0.381425 0.189871 0.083 Uiso 1 1 calc R U . . .
C14 C 0.2862(7) 0.3043(6) 0.3497(6) 0.026(2) Uani 1 1 d . U . . .
H14 H 0.267652 0.340425 0.366838 0.032 Uiso 1 1 calc R U . . .
C39 C 0.0905(7) 0.2302(6) 0.9113(6) 0.029(3) Uani 1 1 d . U . . .
C91 C 0.5913(6) 0.2312(6) 0.9001(5) 0.018(2) Uani 1 1 d . U . . .
C1 C 0.2678(10) 0.3632(8) 0.6302(7) 0.047(4) Uani 1 1 d . U . . .
H1 H 0.261307 0.406356 0.587320 0.057 Uiso 1 1 calc R U . . .
C80 C 0.5769(8) 0.3779(7) 1.1910(6) 0.034(3) Uani 1 1 d . U . . .
H80 H 0.566250 0.424751 1.191571 0.041 Uiso 1 1 calc R U . . .
C56 C -0.2102(8) 0.2697(8) 0.0452(7) 0.043(3) Uani 1 1 d . U . . .
H56 H -0.203081 0.228786 0.033576 0.051 Uiso 1 1 calc R U . . .
C6 C 0.3071(6) 0.1682(6) 0.6808(5) 0.022(2) Uani 1 1 d . U . . .
C27 C 0.0648(8) 0.3860(8) 0.5728(7) 0.043(3) Uani 1 1 d . U . . .
H27 H 0.051873 0.427136 0.583786 0.052 Uiso 1 1 calc R U . . .
C102 C 0.6632(7) 0.0830(7) 0.7929(7) 0.034(3) Uani 1 1 d . U . . .
H10G H 0.674564 0.056495 0.844608 0.051 Uiso 1 1 calc R U . . .
H10H H 0.705615 0.114255 0.773112 0.051 Uiso 1 1 calc R U . . .
H10I H 0.665082 0.048217 0.771076 0.051 Uiso 1 1 calc R U . . .
C93 C 0.5605(7) 0.3215(7) 0.7805(6) 0.033(3) Uani 1 1 d . U . . .
C2 C 0.2563(9) 0.3708(7) 0.6945(7) 0.044(3) Uani 1 1 d . U . . .
H2A H 0.243844 0.417448 0.695375 0.053 Uiso 1 1 calc R U . . .
C44 C 0.0951(7) 0.1750(7) 0.9796(7) 0.031(3) Uani 1 1 d . U . . .
C49 C 0.0856(8) 0.1243(9) 1.1174(7) 0.049(3) Uani 1 1 d . U . . .
C106 C 0.4511(8) 0.3750(6) 0.9742(7) 0.035(3) Uani 1 1 d . . . . .
H10P H 0.433893 0.357992 0.938488 0.042 Uiso 1 1 calc R U . . .
H10Q H 0.478449 0.332022 1.016379 0.042 Uiso 1 1 calc R U . . .
C25 C 0.3752(8) 0.1745(7) 0.1882(6) 0.037(3) Uani 1 1 d . U . . .
H25A H 0.414945 0.208815 0.177261 0.055 Uiso 1 1 calc R U . . .
H25B H 0.319903 0.200691 0.164936 0.055 Uiso 1 1 calc R U . . .
H25C H 0.395003 0.137304 0.170561 0.055 Uiso 1 1 calc R U . . .
C79 C 0.5706(8) 0.3701(7) 1.1280(6) 0.036(3) Uani 1 1 d . U . . .
H79 H 0.557039 0.412809 1.085076 0.043 Uiso 1 1 calc R U . . .
C94 C 0.5585(7) 0.2640(7) 0.7583(6) 0.031(3) Uani 1 1 d . U . . .
H94 H 0.544201 0.277234 0.709297 0.038 Uiso 1 1 calc R U . . .
C42 C 0.0728(8) 0.2616(10) 1.0270(10) 0.058(5) Uani 1 1 d . U . . .
H42 H 0.066901 0.273599 1.066954 0.069 Uiso 1 1 calc R U . . .
C5 C 0.2928(6) 0.2392(6) 0.6857(6) 0.027(2) Uani 1 1 d . U . . .
C72 C -0.1575(10) 0.4212(8) 0.4731(10) 0.064(4) Uani 1 1 d . U . . .
H72A H -0.124688 0.386941 0.516964 0.096 Uiso 1 1 calc R U . . .
H72B H -0.173712 0.468353 0.475597 0.096 Uiso 1 1 calc R U . . .
H72C H -0.123569 0.427428 0.432028 0.096 Uiso 1 1 calc R U . . .
C66 C -0.2104(7) 0.2991(6) 0.4089(6) 0.028(2) Uani 1 1 d . U . . .
H66 H -0.227566 0.336867 0.363077 0.034 Uiso 1 1 calc R U . . .
C67 C -0.2077(7) 0.3144(6) 0.4689(6) 0.032(3) Uani 1 1 d . U . . .
C51 C 0.0194(9) 0.0804(10) 1.1192(8) 0.061(4) Uani 1 1 d . U . . .
H51A H -0.035700 0.111665 1.107651 0.091 Uiso 1 1 calc R U . . .
H51B H 0.020559 0.041179 1.167031 0.091 Uiso 1 1 calc R U . . .
H51C H 0.029728 0.059453 1.084214 0.091 Uiso 1 1 calc R U . . .
C41 C 0.0693(9) 0.3190(8) 0.9603(9) 0.052(4) Uani 1 1 d . U . . .
C31 C 0.0920(7) 0.2607(8) 0.6099(6) 0.037(3) Uani 1 1 d . U . . .
C55 C -0.2299(10) 0.3390(8) -0.0073(7) 0.055(4) Uani 1 1 d . U . . .
H55 H -0.236739 0.346579 -0.055782 0.066 Uiso 1 1 calc R U . . .
C73 C -0.2932(11) 0.3869(9) 0.5265(10) 0.068(4) Uani 1 1 d . U . . .
H73A H -0.261723 0.355444 0.572047 0.102 Uiso 1 1 calc R U . . .
H73B H -0.343153 0.366654 0.522153 0.102 Uiso 1 1 calc R U . . .
H73C H -0.310422 0.435755 0.524807 0.102 Uiso 1 1 calc R U . . .
C53 C -0.2295(9) 0.3846(8) 0.0826(7) 0.048(3) Uani 1 1 d . U . . .
H53 H -0.237732 0.424394 0.095974 0.057 Uiso 1 1 calc R U . . .
C30 C 0.1000(8) 0.2686(8) 0.5405(7) 0.044(3) Uani 1 1 d . U . . .
H30 H 0.111848 0.226873 0.530407 0.052 Uiso 1 1 calc R U . . .
C47 C 0.122(2) 0.407(3) 1.002(3) 0.081(9) Uani 0.67(2) 1 d D U P A 1
H47A H 0.095249 0.407809 1.044208 0.121 Uiso 0.67(2) 1 calc R U P A 1
H47B H 0.141614 0.453194 0.975227 0.121 Uiso 0.67(2) 1 calc R U P A 1
H47C H 0.170091 0.367026 1.016417 0.121 Uiso 0.67(2) 1 calc R U P A 1
C54 C -0.2399(10) 0.3990(9) 0.0113(8) 0.055(4) Uani 1 1 d . U . . .
H54 H -0.253212 0.447444 -0.024050 0.066 Uiso 1 1 calc R U . . .
C97 C 0.5462(10) 0.3990(8) 0.7244(7) 0.052(3) Uani 1 1 d D U . . .
C45 C 0.0627(12) 0.3956(10) 0.9572(11) 0.080(5) Uani 1 1 d D U . . .
C29 C 0.0907(9) 0.3364(9) 0.4866(7) 0.051(4) Uani 1 1 d . U . . .
H29 H 0.096582 0.342660 0.438557 0.061 Uiso 1 1 calc R U . . .
C71 C -0.2372(10) 0.3913(8) 0.4646(9) 0.054(3) Uani 1 1 d . U . . .
C28 C 0.0723(9) 0.3971(9) 0.5033(8) 0.055(4) Uani 1 1 d . U . . .
H28 H 0.065242 0.445110 0.466715 0.066 Uiso 1 1 calc R U . . .
C107 C 0.3884(10) 0.3679(8) 0.4748(8) 0.055(4) Uani 1 1 d . . . . .
H10R H 0.410375 0.352374 0.437488 0.065 Uiso 1 1 calc R U . . .
H10S H 0.377087 0.324300 0.516219 0.065 Uiso 1 1 calc R U . . .
C105 C -0.0589(9) 0.3841(8) 0.7248(8) 0.054(4) Uani 1 1 d . . . . .
H10T H -0.079348 0.368551 0.773445 0.065 Uiso 1 1 calc R U . . .
H10U H -0.021515 0.342149 0.722332 0.065 Uiso 1 1 calc R U . . .
C74 C -0.2906(12) 0.4378(8) 0.3987(11) 0.079(5) Uani 1 1 d . U . . .
H74A H -0.315666 0.483342 0.401478 0.119 Uiso 1 1 calc R U . . .
H74B H -0.335139 0.412241 0.393659 0.119 Uiso 1 1 calc R U . . .
H74C H -0.256192 0.448646 0.357398 0.119 Uiso 1 1 calc R U . . .
C46 C -0.0327(16) 0.4197(14) 0.9697(17) 0.076(6) Uani 0.67(2) 1 d D U P A 1
H46A H -0.070175 0.410508 0.938105 0.114 Uiso 0.67(2) 1 calc R U P A 1
H46B H -0.042613 0.471766 0.959113 0.114 Uiso 0.67(2) 1 calc R U P A 1
H46C H -0.043959 0.391757 1.019472 0.114 Uiso 0.67(2) 1 calc R U P A 1
C98 C 0.6112(18) 0.4005(13) 0.6666(13) 0.049(6) Uani 0.525(17) 1 d D U P B 1
H98A H 0.667601 0.398904 0.685272 0.074 Uiso 0.525(17) 1 calc R U P B 1
H98B H 0.595746 0.445200 0.623190 0.074 Uiso 0.525(17) 1 calc R U P B 1
H98C H 0.610683 0.358162 0.655579 0.074 Uiso 0.525(17) 1 calc R U P B 1
C100 C 0.558(2) 0.4576(16) 0.7551(17) 0.063(7) Uani 0.525(17) 1 d D U P B 1
H10J H 0.516204 0.457233 0.789487 0.095 Uiso 0.525(17) 1 calc R U P B 1
H10K H 0.551926 0.506145 0.715755 0.095 Uiso 0.525(17) 1 calc R U P B 1
H10L H 0.614708 0.445386 0.778829 0.095 Uiso 0.525(17) 1 calc R U P B 1
C48 C 0.072(2) 0.4539(14) 0.8805(15) 0.092(7) Uani 0.67(2) 1 d D U P A 1
H48A H 0.130833 0.448800 0.868848 0.138 Uiso 0.67(2) 1 calc R U P A 1
H48B H 0.053860 0.502688 0.878642 0.138 Uiso 0.67(2) 1 calc R U P A 1
H48C H 0.037017 0.446698 0.845881 0.138 Uiso 0.67(2) 1 calc R U P A 1
C99 C 0.4601(16) 0.4155(16) 0.6862(16) 0.058(6) Uani 0.525(17) 1 d D U P B 1
H99A H 0.456989 0.381137 0.664490 0.087 Uiso 0.525(17) 1 calc R U P B 1
H99B H 0.451087 0.465258 0.648947 0.087 Uiso 0.525(17) 1 calc R U P B 1
H99C H 0.416751 0.410602 0.720570 0.087 Uiso 0.525(17) 1 calc R U P B 1
C99A C 0.507(2) 0.4126(17) 0.6514(13) 0.054(6) Uani 0.475(17) 1 d D U P B 2
H99D H 0.542268 0.383075 0.631174 0.081 Uiso 0.475(17) 1 calc R U P B 2
H99E H 0.502795 0.464223 0.619377 0.081 Uiso 0.475(17) 1 calc R U P B 2
H99F H 0.450813 0.399129 0.656986 0.081 Uiso 0.475(17) 1 calc R U P B 2
C98A C 0.605(3) 0.4463(19) 0.739(2) 0.071(8) Uani 0.475(17) 1 d D U P B 2
H98D H 0.621492 0.425704 0.789868 0.107 Uiso 0.475(17) 1 calc R U P B 2
H98E H 0.574780 0.496114 0.723839 0.107 Uiso 0.475(17) 1 calc R U P B 2
H98F H 0.654888 0.446701 0.711728 0.107 Uiso 0.475(17) 1 calc R U P B 2
C108 C 0.469(2) 0.4404(17) 0.7517(16) 0.062(6) Uani 0.475(17) 1 d D U P B 2
H10M H 0.422344 0.412499 0.762161 0.093 Uiso 0.475(17) 1 calc R U P B 2
H10N H 0.449748 0.489177 0.714297 0.093 Uiso 0.475(17) 1 calc R U P B 2
H10O H 0.487709 0.444307 0.794928 0.093 Uiso 0.475(17) 1 calc R U P B 2
C47A C 0.138(4) 0.398(6) 0.992(6) 0.078(11) Uani 0.33(2) 1 d D U P A 2
H47D H 0.142558 0.362332 1.041753 0.117 Uiso 0.33(2) 1 calc R U P A 2
H47E H 0.136881 0.446691 0.989915 0.117 Uiso 0.33(2) 1 calc R U P A 2
H47F H 0.186615 0.385822 0.967626 0.117 Uiso 0.33(2) 1 calc R U P A 2
C48A C -0.019(3) 0.435(3) 0.910(3) 0.079(8) Uani 0.33(2) 1 d D U P A 2
H48D H -0.005506 0.461069 0.860594 0.118 Uiso 0.33(2) 1 calc R U P A 2
H48E H -0.048573 0.470366 0.927124 0.118 Uiso 0.33(2) 1 calc R U P A 2
H48F H -0.054990 0.399752 0.913011 0.118 Uiso 0.33(2) 1 calc R U P A 2
C46A C 0.016(4) 0.386(3) 1.031(2) 0.089(9) Uani 0.33(2) 1 d D U P A 2
H46D H -0.021388 0.350043 1.040627 0.133 Uiso 0.33(2) 1 calc R U P A 2
H46E H -0.016971 0.433019 1.024537 0.133 Uiso 0.33(2) 1 calc R U P A 2
H46F H 0.058241 0.369980 1.070365 0.133 Uiso 0.33(2) 1 calc R U P A 2

loop_
_atom_site_aniso_label
_atom_site_aniso_U_11
_atom_site_aniso_U_22
_atom_site_aniso_U_33
_atom_site_aniso_U_23
_atom_site_aniso_U_13
_atom_site_aniso_U_12
Sb2 0.0158(3) 0.0298(4) 0.0233(4) -0.0133(3) 0.0027(3) -0.0034(3)
Sb3 0.0161(3) 0.0326(4) 0.0224(4) -0.0147(3) 0.0027(3) -0.0043(3)
Sb1 0.0146(3) 0.0449(5) 0.0315(4) -0.0198(4) 0.0037(3) -0.0072(3)
Sb4 0.0157(3) 0.0381(5) 0.0293(4) -0.0172(4) 0.0021(3) -0.0051(3)
Cl4 0.066(2) 0.0374(18) 0.0408(18) -0.0182(15) 0.0095(16) -0.0156(16)
Cl6 0.055(2) 0.050(2) 0.049(2) -0.0248(17) -0.0007(17) 0.0044(16)
Cl5 0.064(3) 0.075(3) 0.107(4) -0.026(3) -0.018(3) -0.018(2)
Cl2 0.083(3) 0.084(3) 0.076(3) -0.039(3) 0.016(3) -0.026(3)
Cl1 0.065(3) 0.092(3) 0.076(3) -0.033(3) -0.016(2) 0.007(2)
Cl3 0.055(3) 0.107(4) 0.118(4) -0.073(3) 0.023(3) -0.006(3)
F12 0.020(3) 0.067(5) 0.048(4) -0.040(4) 0.014(3) -0.016(3)
O7 0.021(4) 0.027(4) 0.024(4) -0.013(3) 0.001(3) -0.003(3)
F3 0.030(4) 0.182(11) 0.018(4) -0.033(5) 0.002(3) -0.031(5)
F16 0.025(3) 0.045(4) 0.052(4) -0.029(4) 0.012(3) -0.017(3)
O1 0.020(4) 0.035(4) 0.018(4) -0.014(3) 0.001(3) -0.006(3)
F10 0.013(3) 0.050(4) 0.033(3) -0.033(3) 0.004(3) -0.009(3)
O3 0.016(4) 0.043(5) 0.028(4) -0.017(4) 0.000(3) 0.000(3)
F24 0.018(3) 0.074(5) 0.035(4) -0.021(4) -0.002(3) 0.005(3)
F9 0.028(4) 0.050(5) 0.066(5) -0.039(4) -0.003(4) 0.006(3)
F14 0.032(4) 0.055(4) 0.031(4) -0.026(3) 0.009(3) -0.020(3)
F11 0.050(4) 0.037(4) 0.033(4) -0.015(3) -0.001(3) -0.009(3)
O5 0.016(4) 0.027(4) 0.025(4) -0.011(3) -0.002(3) -0.002(3)
F8 0.024(3) 0.045(4) 0.045(4) -0.027(3) -0.003(3) -0.008(3)
O8 0.030(4) 0.034(4) 0.020(4) -0.009(3) -0.001(3) -0.007(3)
N12 0.009(4) 0.019(4) 0.024(4) -0.013(4) 0.002(3) -0.001(3)
F21 0.022(4) 0.096(7) 0.042(5) -0.016(4) -0.010(3) -0.002(4)
O4 0.034(5) 0.052(5) 0.043(5) -0.036(4) 0.008(4) -0.015(4)
F18 0.082(6) 0.033(4) 0.036(4) -0.014(3) 0.016(4) 0.000(4)
F23 0.020(4) 0.157(10) 0.025(4) -0.032(5) 0.000(3) -0.016(5)
F6 0.022(4) 0.075(6) 0.061(5) -0.011(5) -0.009(4) -0.012(4)
F20 0.016(3) 0.065(5) 0.044(4) -0.005(4) 0.004(3) 0.001(3)
F17 0.076(6) 0.050(5) 0.035(4) -0.005(4) 0.012(4) 0.015(4)
F5 0.023(4) 0.124(8) 0.052(5) -0.020(5) 0.018(4) -0.016(5)
F7 0.080(6) 0.045(5) 0.035(4) -0.004(4) -0.017(4) -0.021(4)
O6 0.023(4) 0.050(5) 0.045(5) -0.033(4) 0.001(4) -0.001(4)
N3 0.012(4) 0.025(5) 0.016(4) -0.005(4) 0.002(3) -0.004(3)
F15 0.012(3) 0.147(9) 0.081(6) -0.101(6) 0.003(4) -0.007(4)
N8 0.021(5) 0.041(6) 0.028(5) -0.022(5) 0.007(4) -0.004(4)
F22 0.094(7) 0.048(5) 0.057(6) -0.024(4) -0.005(5) -0.017(5)
N9 0.015(4) 0.021(5) 0.012(4) -0.006(3) -0.005(3) -0.001(3)
F13 0.031(4) 0.084(6) 0.062(5) -0.057(5) 0.014(4) -0.029(4)
C87 0.013(5) 0.024(6) 0.036(6) -0.005(5) 0.010(5) -0.007(4)
N11 0.022(4) 0.022(5) 0.020(4) -0.007(4) 0.001(4) -0.004(4)
O2 0.029(4) 0.039(5) 0.015(4) -0.005(3) -0.002(3) -0.004(3)
C12 0.015(5) 0.023(6) 0.014(5) -0.002(4) 0.001(4) 0.002(4)
C96 0.006(4) 0.022(5) 0.016(5) -0.009(4) 0.002(4) -0.004(4)
F2 0.017(4) 0.197(12) 0.031(5) -0.022(6) -0.009(3) 0.002(5)
C86 0.025(6) 0.022(6) 0.019(5) -0.004(4) -0.003(4) -0.004(4)
C89 0.021(5) 0.023(6) 0.017(5) -0.007(4) -0.004(4) -0.002(4)
F19 0.129(9) 0.045(5) 0.072(6) -0.037(5) 0.043(6) -0.025(5)
N5 0.022(4) 0.034(5) 0.032(5) -0.025(4) 0.005(4) -0.012(4)
N2 0.032(5) 0.035(5) 0.006(4) -0.007(4) 0.000(4) -0.004(4)
C9 0.023(6) 0.028(6) 0.024(6) -0.002(5) -0.004(5) 0.001(5)
C34 0.031(6) 0.032(6) 0.034(6) -0.026(5) 0.011(5) -0.015(5)
N6 0.013(4) 0.032(5) 0.032(5) -0.017(4) -0.006(4) 0.000(4)
C90 0.008(4) 0.027(6) 0.017(5) -0.007(4) 0.002(4) -0.002(4)
N10 0.031(5) 0.031(5) 0.027(5) -0.019(4) -0.002(4) 0.001(4)
C11 0.018(5) 0.031(6) 0.018(5) -0.011(5) 0.006(4) -0.007(4)
C37 0.018(5) 0.035(6) 0.032(6) -0.022(5) 0.014(5) -0.005(4)
C7 0.013(5) 0.032(6) 0.020(5) -0.013(5) 0.001(4) -0.003(4)
C104 0.022(5) 0.052(7) 0.039(6) -0.029(6) 0.013(5) -0.023(5)
C23 0.024(5) 0.039(6) 0.026(5) -0.021(5) 0.005(4) -0.005(4)
C63 0.014(5) 0.038(6) 0.023(5) -0.020(5) 0.001(4) -0.004(4)
C62 0.031(6) 0.023(6) 0.038(7) -0.020(5) -0.007(5) 0.004(5)
C103 0.048(6) 0.057(6) 0.029(5) -0.030(5) -0.006(4) -0.008(5)
N4 0.029(5) 0.047(6) 0.041(6) -0.027(5) 0.004(5) -0.006(5)
C18 0.010(4) 0.021(5) 0.023(5) -0.007(4) -0.001(4) -0.005(4)
N1 0.042(6) 0.036(6) 0.019(5) -0.014(4) 0.008(4) -0.008(4)
C36 0.027(6) 0.027(6) 0.039(7) -0.008(5) 0.007(5) -0.001(5)
C85 0.016(5) 0.034(6) 0.019(5) -0.015(5) 0.001(4) -0.006(4)
C84 0.015(5) 0.040(6) 0.030(6) -0.018(5) 0.001(4) -0.006(4)
C59 0.010(5) 0.044(7) 0.023(6) -0.020(5) -0.002(4) -0.005(4)
C33 0.017(5) 0.035(6) 0.032(6) -0.019(5) 0.008(5) -0.006(4)
F4 0.194(14) 0.060(7) 0.068(7) -0.035(6) -0.006(8) -0.042(7)
C77 0.032(6) 0.047(7) 0.036(7) -0.019(6) -0.005(5) -0.005(5)
C38 0.012(5) 0.024(6) 0.036(6) -0.015(5) 0.001(5) 0.000(4)
C60 0.041(7) 0.036(7) 0.045(7) -0.033(6) 0.005(6) 0.000(5)
C8 0.029(6) 0.034(7) 0.016(5) -0.008(5) 0.007(5) -0.004(5)
C19 0.052(7) 0.033(6) 0.015(5) 0.000(4) -0.001(5) -0.001(5)
C50 0.030(7) 0.162(14) 0.041(7) -0.065(9) 0.019(6) -0.028(8)
C10 0.025(6) 0.031(6) 0.023(6) -0.009(5) -0.005(5) 0.002(5)
N7 0.026(5) 0.046(6) 0.037(6) -0.016(5) 0.003(5) -0.003(4)
C58 0.014(5) 0.059(8) 0.038(6) -0.031(6) 0.001(5) -0.008(5)
C78 0.033(6) 0.048(7) 0.020(6) -0.004(5) 0.010(5) -0.020(5)
C15 0.025(6) 0.035(6) 0.020(6) -0.007(5) 0.000(5) -0.009(5)
C88 0.022(6) 0.032(6) 0.032(6) -0.018(5) 0.004(5) -0.006(5)
F1 0.233(16) 0.052(6) 0.082(8) -0.048(6) -0.047(9) 0.029(8)
C69 0.011(5) 0.033(6) 0.029(6) -0.018(5) 0.000(4) 0.002(4)
C61 0.013(5) 0.037(7) 0.047(7) -0.027(6) -0.003(5) 0.004(4)
C70 0.008(4) 0.031(6) 0.019(5) -0.011(4) 0.003(4) -0.007(4)
C4 0.022(6) 0.066(9) 0.029(6) -0.023(6) -0.004(5) -0.003(6)
C13 0.012(5) 0.035(6) 0.013(5) -0.009(4) -0.005(4) 0.005(4)
C75 0.028(5) 0.045(6) 0.018(5) -0.016(4) 0.005(4) -0.018(5)
C76 0.047(7) 0.086(9) 0.017(6) -0.026(6) 0.003(5) -0.032(7)
C24 0.019(5) 0.059(8) 0.034(6) -0.027(6) 0.006(5) -0.005(5)
C65 0.009(5) 0.036(6) 0.034(6) -0.019(5) 0.005(4) -0.012(4)
C40 0.039(7) 0.052(8) 0.061(9) -0.044(7) -0.033(7) 0.018(6)
C35 0.025(6) 0.029(6) 0.062(9) -0.030(6) 0.015(6) -0.005(5)
C57 0.015(5) 0.057(8) 0.026(6) -0.022(6) 0.007(5) -0.009(5)
C17 0.020(5) 0.048(7) 0.025(6) -0.021(6) 0.010(5) -0.011(5)
C83 0.019(5) 0.036(6) 0.031(6) -0.019(5) 0.006(5) -0.011(5)
C16 0.023(6) 0.047(7) 0.009(5) -0.004(5) 0.000(4) -0.015(5)
C92 0.029(6) 0.027(6) 0.023(6) -0.008(5) 0.003(5) -0.003(5)
C3 0.045(8) 0.051(8) 0.028(7) -0.012(6) -0.005(6) 0.000(6)
C82 0.032(7) 0.058(8) 0.016(6) -0.012(6) 0.006(5) -0.010(6)
C43 0.014(5) 0.073(9) 0.044(7) -0.041(7) 0.003(5) -0.004(6)
C68 0.028(6) 0.047(7) 0.031(6) -0.032(6) 0.012(5) -0.013(5)
C101 0.028(5) 0.044(6) 0.019(5) -0.018(5) 0.006(4) -0.012(5)
C64 0.010(5) 0.024(6) 0.024(5) -0.014(4) 0.003(4) 0.000(4)
C52 0.020(6) 0.098(10) 0.031(7) -0.026(7) -0.003(5) -0.011(6)
C95 0.018(5) 0.038(6) 0.017(5) -0.017(5) 0.009(4) -0.009(5)
C20 0.068(9) 0.036(7) 0.024(6) -0.004(5) 0.003(6) 0.006(6)
C81 0.042(7) 0.047(8) 0.028(6) -0.025(6) 0.006(6) -0.006(6)
C26 0.033(6) 0.046(7) 0.034(6) -0.025(6) 0.000(5) -0.001(5)
C22 0.050(8) 0.046(7) 0.038(7) -0.009(6) 0.017(6) -0.024(6)
C32 0.012(5) 0.055(7) 0.027(6) -0.026(5) 0.008(4) -0.012(5)
C21 0.066(9) 0.050(8) 0.027(7) 0.005(6) -0.017(7) -0.003(7)
C14 0.021(5) 0.036(6) 0.025(6) -0.014(5) 0.003(5) -0.005(5)
C39 0.019(5) 0.039(7) 0.035(7) -0.024(6) -0.010(5) 0.000(5)
C91 0.010(5) 0.029(6) 0.017(5) -0.012(4) 0.000(4) -0.005(4)
C1 0.074(10) 0.047(8) 0.029(7) -0.022(6) 0.006(7) -0.015(7)
C80 0.042(7) 0.039(7) 0.028(6) -0.023(6) 0.001(5) -0.001(5)
C56 0.044(8) 0.062(9) 0.032(7) -0.031(7) 0.006(6) -0.008(7)
C6 0.020(5) 0.038(6) 0.012(5) -0.014(4) 0.005(4) -0.001(4)
C27 0.040(7) 0.045(8) 0.038(7) -0.012(6) 0.009(6) -0.005(6)
C102 0.030(6) 0.046(7) 0.035(6) -0.026(6) 0.006(5) -0.006(5)
C93 0.032(6) 0.039(7) 0.025(6) -0.009(5) 0.005(5) -0.007(5)
C2 0.065(9) 0.038(8) 0.040(7) -0.029(6) 0.008(7) -0.003(6)
C44 0.015(5) 0.052(8) 0.045(7) -0.041(7) 0.004(5) -0.005(5)
C49 0.024(6) 0.111(9) 0.034(6) -0.051(6) 0.003(5) -0.015(6)
C106 0.036(7) 0.034(7) 0.037(7) -0.015(6) -0.001(6) -0.008(5)
C25 0.047(7) 0.042(7) 0.038(6) -0.031(6) 0.023(6) -0.012(5)
C79 0.044(7) 0.032(7) 0.028(6) -0.012(5) -0.004(6) 0.001(5)
C94 0.021(6) 0.051(8) 0.019(6) -0.012(5) -0.001(5) -0.008(5)
C42 0.022(7) 0.104(13) 0.085(12) -0.083(12) -0.013(7) 0.007(7)
C5 0.015(5) 0.039(7) 0.025(6) -0.010(5) -0.002(4) -0.002(4)
C72 0.071(10) 0.043(8) 0.089(11) -0.037(8) -0.006(9) -0.014(7)
C66 0.035(6) 0.031(6) 0.024(6) -0.016(5) 0.002(5) -0.009(5)
C67 0.034(6) 0.031(6) 0.035(7) -0.018(5) 0.009(5) -0.007(5)
C51 0.032(7) 0.125(12) 0.038(7) -0.045(8) 0.010(6) -0.020(8)
C41 0.039(8) 0.057(9) 0.077(11) -0.055(9) -0.028(8) 0.022(7)
C31 0.021(6) 0.064(9) 0.029(6) -0.019(6) -0.003(5) -0.010(6)
C55 0.076(11) 0.063(10) 0.018(6) -0.012(7) 0.002(7) -0.006(8)
C73 0.072(10) 0.058(9) 0.096(11) -0.057(9) 0.010(9) 0.003(8)
C53 0.047(8) 0.063(10) 0.035(7) -0.020(7) 0.006(6) -0.016(7)
C30 0.035(7) 0.068(10) 0.037(7) -0.031(7) -0.001(6) -0.010(6)
C47 0.074(14) 0.060(14) 0.120(17) -0.050(12) -0.016(14) -0.008(12)
C54 0.053(9) 0.056(9) 0.034(8) 0.001(7) 0.006(7) -0.003(7)
C97 0.070(8) 0.043(7) 0.032(6) -0.002(5) -0.011(6) -0.019(6)
C45 0.097(10) 0.064(8) 0.100(10) -0.068(8) -0.028(9) 0.021(8)
C29 0.045(8) 0.074(11) 0.023(7) -0.012(7) -0.004(6) -0.006(7)
C71 0.060(8) 0.042(7) 0.080(9) -0.047(6) -0.011(7) -0.005(6)
C28 0.041(8) 0.070(11) 0.035(8) -0.005(7) -0.005(7) -0.001(7)
C107 0.065(10) 0.046(9) 0.055(9) -0.028(7) 0.002(8) 0.003(7)
C105 0.053(9) 0.042(8) 0.057(9) -0.011(7) 0.002(8) -0.004(7)
C74 0.084(11) 0.037(8) 0.118(13) -0.044(8) -0.044(10) 0.023(7)
C46 0.086(13) 0.059(10) 0.104(13) -0.067(10) -0.025(11) 0.025(10)
C98 0.072(13) 0.030(10) 0.032(10) 0.001(9) 0.000(10) -0.013(10)
C100 0.077(14) 0.050(11) 0.047(11) -0.002(9) -0.008(11) -0.015(11)
C48 0.128(15) 0.061(12) 0.091(14) -0.047(11) -0.024(13) 0.018(12)
C99 0.074(13) 0.051(11) 0.036(10) -0.004(9) -0.013(10) -0.013(10)
C99A 0.070(13) 0.048(11) 0.031(10) 0.000(9) -0.015(10) -0.014(10)
C98A 0.076(15) 0.052(13) 0.059(14) 0.008(12) -0.006(13) -0.021(13)
C108 0.084(13) 0.048(11) 0.040(11) -0.007(9) -0.020(11) -0.001(11)
C47A 0.078(17) 0.053(15) 0.121(18) -0.058(14) -0.010(16) -0.001(15)
C48A 0.104(15) 0.052(12) 0.095(14) -0.058(12) -0.023(14) 0.024(12)
C46A 0.096(17) 0.060(14) 0.116(17) -0.056(14) -0.033(15) 0.026(14)

loop_
_atom_type_symbol
_atom_type_description
_atom_type_scat_dispersion_real
_atom_type_scat_dispersion_imag
_atom_type_scat_source
C C 0.0033 0.0016 'International Tables Vol C Tables 4.2.6.8 and 6.1.1.4'
H H 0.0000 0.0000 'International Tables Vol C Tables 4.2.6.8 and 6.1.1.4'
Cl Cl 0.1484 0.1585 'International Tables Vol C Tables 4.2.6.8 and 6.1.1.4'
F F 0.0171 0.0103 'International Tables Vol C Tables 4.2.6.8 and 6.1.1.4'
N N 0.0061 0.0033 'International Tables Vol C Tables 4.2.6.8 and 6.1.1.4'
O O 0.0106 0.0060 'International Tables Vol C Tables 4.2.6.8 and 6.1.1.4'
Sb Sb -0.5866 1.5461 'International Tables Vol C Tables 4.2.6.8 and 6.1.1.4'

loop_
_geom_angle_atom_site_label_1
_geom_angle_atom_site_label_2
_geom_angle_atom_site_label_3
_geom_angle
_geom_angle_site_symmetry_1
_geom_angle_site_symmetry_3
_geom_angle_publ_flag
F12 Sb2 F10 90.8(3) . . ?
F12 Sb2 F8 88.2(3) . . ?
F9 Sb2 F12 178.9(3) . . ?
F9 Sb2 F10 90.3(3) . . ?
F9 Sb2 F11 92.0(3) . . ?
F9 Sb2 F8 90.7(3) . . ?
F9 Sb2 F7 89.1(4) . . ?
F11 Sb2 F12 88.2(3) . . ?
F11 Sb2 F10 89.2(3) . . ?
F11 Sb2 F8 88.8(3) . . ?
F11 Sb2 F7 178.9(4) . . ?
F8 Sb2 F10 177.8(3) . . ?
F7 Sb2 F12 90.8(4) . . ?
F7 Sb2 F10 90.9(3) . . ?
F7 Sb2 F8 91.0(3) . . ?
F14 Sb3 F16 178.9(3) . . ?
F14 Sb3 F17 89.4(3) . . ?
F14 Sb3 F13 89.7(3) . . ?
F18 Sb3 F16 89.4(3) . . ?
F18 Sb3 F14 90.0(3) . . ?
F18 Sb3 F17 178.3(4) . . ?
F18 Sb3 F15 89.6(4) . . ?
F18 Sb3 F13 90.4(4) . . ?
F17 Sb3 F16 91.1(3) . . ?
F15 Sb3 F16 87.6(3) . . ?
F15 Sb3 F14 91.4(3) . . ?
F15 Sb3 F17 88.8(5) . . ?
F15 Sb3 F13 178.9(3) . . ?
F13 Sb3 F16 91.3(3) . . ?
F13 Sb3 F17 91.2(4) . . ?
F3 Sb1 F6 175.2(4) . . ?
F3 Sb1 F5 89.0(4) . . ?
F3 Sb1 F2 91.2(3) . . ?
F3 Sb1 F4 87.5(5) . . ?
F5 Sb1 F6 93.0(4) . . ?
F5 Sb1 F2 178.5(5) . . ?
F2 Sb1 F6 86.6(3) . . ?
F4 Sb1 F6 88.1(5) . . ?
F4 Sb1 F5 91.0(5) . . ?
F4 Sb1 F2 87.5(6) . . ?
F1 Sb1 F3 94.3(6) . . ?
F1 Sb1 F6 90.1(5) . . ?
F1 Sb1 F5 89.9(6) . . ?
F1 Sb1 F2 91.6(7) . . ?
F1 Sb1 F4 177.9(5) . . ?
F24 Sb4 F21 89.6(3) . . ?
F24 Sb4 F23 90.9(3) . . ?
F24 Sb4 F20 177.9(3) . . ?
F24 Sb4 F22 91.4(4) . . ?
F21 Sb4 F23 179.4(4) . . ?
F21 Sb4 F20 92.2(3) . . ?
F23 Sb4 F20 87.3(3) . . ?
F22 Sb4 F21 89.9(4) . . ?
F22 Sb4 F23 90.4(5) . . ?
F22 Sb4 F20 87.5(4) . . ?
F19 Sb4 F24 89.6(4) . . ?
F19 Sb4 F21 91.5(5) . . ?
F19 Sb4 F23 88.2(5) . . ?
F19 Sb4 F20 91.4(4) . . ?
F19 Sb4 F22 178.3(4) . . ?
C89 O7 C96 121.3(8) . . ?
C18 O1 C11 122.6(8) . . ?
C37 O3 C44 118.6(9) . . ?
C63 O5 C70 120.0(8) . . ?
C90 N12 H12 119.8 . . ?
C90 N12 C91 120.4(8) . . ?
C91 N12 H12 119.8 . . ?
C12 N3 H3 119.8 . . ?
C12 N3 C13 120.4(9) . . ?
C13 N3 H3 119.8 . . ?
C59 N8 H8A 115.6 . . ?
C58 N8 H8A 115.6 . . ?
C58 N8 C59 128.7(10) . . ?
C65 N9 H9A 120.6 . . ?
C64 N9 H9A 120.6 . . ?
C64 N9 C65 118.7(9) . . ?
C86 C87 H87 118.5 . . ?
C88 C87 H87 118.5 . . ?
C88 C87 C86 123.0(10) . . ?
C85 N11 H11 115.7 . . ?
C85 N11 C84 128.7(9) . . ?
C84 N11 H11 115.7 . . ?
N3 C12 C11 120.1(9) . . ?
N3 C12 C7 121.3(9) . . ?
C11 C12 C7 118.6(9) . . ?
O7 C96 C95 117.3(9) . . ?
O7 C96 C91 117.8(8) . . ?
C95 C96 C91 124.9(9) . . ?
C87 C86 H86 119.3 . . ?
C85 C86 C87 121.4(10) . . ?
C85 C86 H86 119.3 . . ?
O7 C89 C90 119.1(9) . . ?
O7 C89 C88 117.1(9) . . ?
C88 C89 C90 123.8(9) . . ?
C33 N5 H5 116.9 . . ?
C32 N5 H5 116.9 . . ?
C32 N5 C33 126.3(10) . . ?
C7 N2 H2 117.6 . . ?
C7 N2 C6 124.8(9) . . ?
C6 N2 H2 117.6 . . ?
C8 C9 H9 118.0 . . ?
C10 C9 H9 118.0 . . ?
C10 C9 C8 124.0(10) . . ?
C33 C34 H34 119.1 . . ?
C35 C34 H34 119.1 . . ?
C35 C34 C33 121.8(10) . . ?
C38 N6 H6 120.7 . . ?
C38 N6 C39 118.5(10) . . ?
C39 N6 H6 120.7 . . ?
N12 C90 C89 120.2(9) . . ?
N12 C90 C85 122.1(9) . . ?
C89 C90 C85 117.6(9) . . ?
C79 N10 C83 116.7(9) . . ?
O1 C11 C12 120.0(9) . . ?
O1 C11 C10 117.5(9) . . ?
C12 C11 C10 122.5(9) . . ?
O3 C37 C36 117.2(10) . . ?
O3 C37 C38 119.3(10) . . ?
C38 C37 C36 123.5(10) . . ?
N2 C7 C12 114.0(9) . . ?
C8 C7 C12 117.9(9) . . ?
C8 C7 N2 128.1(9) . . ?
H10A C104 H10B 109.5 . . ?
H10A C104 H10C 109.5 . . ?
H10B C104 H10C 109.5 . . ?
C101 C104 H10A 109.5 . . ?
C101 C104 H10B 109.5 . . ?
C101 C104 H10C 109.5 . . ?
C17 C23 C24 109.1(9) . . ?
C17 C23 C26 110.2(9) . . ?
C17 C23 C25 110.1(9) . . ?
C26 C23 C24 107.3(10) . . ?
C26 C23 C25 110.1(9) . . ?
C25 C23 C24 109.9(9) . . ?
O5 C63 C62 118.1(10) . . ?
O5 C63 C64 119.3(9) . . ?
C62 C63 C64 122.5(10) . . ?
C63 C62 H62 121.0 . . ?
C61 C62 C63 117.9(11) . . ?
C61 C62 H62 121.0 . . ?
H10D C103 H10E 109.5 . . ?
H10D C103 H10F 109.5 . . ?
H10E C103 H10F 109.5 . . ?
C101 C103 H10D 109.5 . . ?
C101 C103 H10E 109.5 . . ?
C101 C103 H10F 109.5 . . ?
C31 N4 C27 116.7(11) . . ?
O1 C18 C13 116.9(9) . . ?
O1 C18 C17 121.0(10) . . ?
C17 C18 C13 122.1(10) . . ?
C1 N1 C5 117.6(10) . . ?
C37 C36 H36 122.0 . . ?
C35 C36 C37 116.0(11) . . ?
C35 C36 H36 122.0 . . ?
N11 C85 C86 126.0(10) . . ?
N11 C85 C90 115.6(9) . . ?
C86 C85 C90 118.3(9) . . ?
O8 C84 N11 123.4(10) . . ?
O8 C84 C83 122.5(10) . . ?
N11 C84 C83 114.0(10) . . ?
N8 C59 C64 113.8(9) . . ?
C60 C59 N8 127.1(10) . . ?
C60 C59 C64 119.1(10) . . ?
N5 C33 C34 126.9(10) . . ?
N5 C33 C38 115.7(9) . . ?
C34 C33 C38 117.4(10) . . ?
H77A C77 H77B 109.5 . . ?
H77A C77 H77C 109.5 . . ?
H77B C77 H77C 109.5 . . ?
C75 C77 H77A 109.5 . . ?
C75 C77 H77B 109.5 . . ?
C75 C77 H77C 109.5 . . ?
N6 C38 C37 122.1(10) . . ?
N6 C38 C33 119.2(10) . . ?
C37 C38 C33 118.6(10) . . ?
C59 C60 H60 119.2 . . ?
C59 C60 C61 121.5(10) . . ?
C61 C60 H60 119.2 . . ?
C9 C8 H8 119.3 . . ?
C7 C8 C9 121.4(10) . . ?
C7 C8 H8 119.3 . . ?
C15 C19 C21 109.2(11) . . ?
C20 C19 C15 113.7(10) . . ?
C20 C19 C22 109.1(12) . . ?
C20 C19 C21 108.0(12) . . ?
C22 C19 C15 107.3(11) . . ?
C22 C19 C21 109.5(11) . . ?
H50A C50 H50B 109.5 . . ?
H50A C50 H50C 109.5 . . ?
H50B C50 H50C 109.5 . . ?
C49 C50 H50A 109.5 . . ?
C49 C50 H50B 109.5 . . ?
C49 C50 H50C 109.5 . . ?
C9 C10 C11 115.5(10) . . ?
C9 C10 H10 122.3 . . ?
C11 C10 H10 122.3 . . ?
C57 N7 C53 118.2(11) . . ?
O6 C58 N8 122.4(12) . . ?
O6 C58 C57 121.9(11) . . ?
N8 C58 C57 115.7(11) . . ?
H78A C78 H78B 109.5 . . ?
H78A C78 H78C 109.5 . . ?
H78B C78 H78C 109.5 . . ?
C75 C78 H78A 109.5 . . ?
C75 C78 H78B 109.5 . . ?
C75 C78 H78C 109.5 . . ?
C16 C15 C19 120.8(10) . . ?
C14 C15 C19 122.6(11) . . ?
C14 C15 C16 116.6(10) . . ?
C87 C88 C89 115.8(10) . . ?
C87 C88 H88 122.1 . . ?
C89 C88 H88 122.1 . . ?
C70 C69 C75 123.9(10) . . ?
C70 C69 C68 113.1(10) . . ?
C68 C69 C75 123.0(10) . . ?
C62 C61 C60 121.1(11) . . ?
C62 C61 H61 119.4 . . ?
C60 C61 H61 119.4 . . ?
O5 C70 C69 116.6(9) . . ?
O5 C70 C65 118.7(9) . . ?
C69 C70 C65 124.7(10) . . ?
C3 C4 H4 120.7 . . ?
C3 C4 C5 118.6(12) . . ?
C5 C4 H4 120.7 . . ?
N3 C13 C18 119.9(9) . . ?
N3 C13 C14 121.4(10) . . ?
C14 C13 C18 118.6(9) . . ?
C77 C75 C78 109.9(10) . . ?
C77 C75 C69 112.1(9) . . ?
C77 C75 C76 110.0(10) . . ?
C69 C75 C78 108.2(9) . . ?
C69 C75 C76 109.2(10) . . ?
C76 C75 C78 107.2(9) . . ?
C75 C76 H76A 109.5 . . ?
C75 C76 H76B 109.5 . . ?
C75 C76 H76C 109.5 . . ?
H76A C76 H76B 109.5 . . ?
H76A C76 H76C 109.5 . . ?
H76B C76 H76C 109.5 . . ?
C23 C24 H24A 109.5 . . ?
C23 C24 H24B 109.5 . . ?
C23 C24 H24C 109.5 . . ?
H24A C24 H24B 109.5 . . ?
H24A C24 H24C 109.5 . . ?
H24B C24 H24C 109.5 . . ?
N9 C65 C70 121.5(10) . . ?
N9 C65 C66 118.4(10) . . ?
C70 C65 C66 120.1(10) . . ?
C39 C40 H40 120.8 . . ?
C41 C40 H40 120.8 . . ?
C41 C40 C39 118.5(15) . . ?
C34 C35 H35 118.7 . . ?
C36 C35 C34 122.6(11) . . ?
C36 C35 H35 118.7 . . ?
N7 C57 C58 116.1(10) . . ?
N7 C57 C56 122.5(12) . . ?
C56 C57 C58 121.3(12) . . ?
C18 C17 C23 122.0(11) . . ?
C16 C17 C23 123.0(10) . . ?
C16 C17 C18 114.9(10) . . ?
N10 C83 C84 117.7(10) . . ?
N10 C83 C82 123.8(11) . . ?
C82 C83 C84 118.5(11) . . ?
C15 C16 H16 116.5 . . ?
C17 C16 C15 127.0(10) . . ?
C17 C16 H16 116.5 . . ?
C91 C92 H92 119.8 . . ?
C93 C92 H92 119.8 . . ?
C93 C92 C91 120.3(11) . . ?
C4 C3 H3A 120.8 . . ?
C4 C3 C2 118.4(12) . . ?
C2 C3 H3A 120.8 . . ?
C83 C82 H82 121.1 . . ?
C81 C82 C83 117.8(11) . . ?
C81 C82 H82 121.1 . . ?
C44 C43 C49 121.9(12) . . ?
C42 C43 C44 113.5(13) . . ?
C42 C43 C49 124.5(12) . . ?
C69 C68 H68 117.3 . . ?
C69 C68 C67 125.4(10) . . ?
C67 C68 H68 117.3 . . ?
C104 C101 C103 109.4(9) . . ?
C95 C101 C104 109.6(8) . . ?
C95 C101 C103 109.2(10) . . ?
C102 C101 C104 110.0(10) . . ?
C102 C101 C103 108.7(9) . . ?
C102 C101 C95 109.9(9) . . ?
N9 C64 C63 121.5(9) . . ?
N9 C64 C59 120.9(10) . . ?
C63 C64 C59 117.6(9) . . ?
H52A C52 H52B 109.5 . . ?
H52A C52 H52C 109.5 . . ?
H52B C52 H52C 109.5 . . ?
C49 C52 H52A 109.5 . . ?
C49 C52 H52B 109.5 . . ?
C49 C52 H52C 109.5 . . ?
C96 C95 C101 123.2(10) . . ?
C96 C95 C94 112.8(9) . . ?
C94 C95 C101 124.0(9) . . ?
C19 C20 H20A 109.5 . . ?
C19 C20 H20B 109.5 . . ?
C19 C20 H20C 109.5 . . ?
H20A C20 H20B 109.5 . . ?
H20A C20 H20C 109.5 . . ?
H20B C20 H20C 109.5 . . ?
C82 C81 H81 120.3 . . ?
C82 C81 C80 119.5(11) . . ?
C80 C81 H81 120.3 . . ?
C23 C26 H26A 109.5 . . ?
C23 C26 H26B 109.5 . . ?
C23 C26 H26C 109.5 . . ?
H26A C26 H26B 109.5 . . ?
H26A C26 H26C 109.5 . . ?
H26B C26 H26C 109.5 . . ?
C19 C22 H22A 109.5 . . ?
C19 C22 H22B 109.5 . . ?
C19 C22 H22C 109.5 . . ?
H22A C22 H22B 109.5 . . ?
H22A C22 H22C 109.5 . . ?
H22B C22 H22C 109.5 . . ?
O4 C32 N5 125.4(11) . . ?
O4 C32 C31 122.1(10) . . ?
N5 C32 C31 112.5(10) . . ?
C19 C21 H21A 109.5 . . ?
C19 C21 H21B 109.5 . . ?
C19 C21 H21C 109.5 . . ?
H21A C21 H21B 109.5 . . ?
H21A C21 H21C 109.5 . . ?
H21B C21 H21C 109.5 . . ?
C15 C14 C13 120.4(10) . . ?
C15 C14 H14 119.8 . . ?
C13 C14 H14 119.8 . . ?
N6 C39 C40 118.8(12) . . ?
N6 C39 C44 121.2(10) . . ?
C44 C39 C40 119.9(11) . . ?
N12 C91 C96 120.9(9) . . ?
N12 C91 C92 121.1(9) . . ?
C92 C91 C96 117.9(9) . . ?
N1 C1 H1 117.7 . . ?
N1 C1 C2 124.6(13) . . ?
C2 C1 H1 117.7 . . ?
C81 C80 H80 120.7 . . ?
C79 C80 C81 118.6(11) . . ?
C79 C80 H80 120.7 . . ?
C57 C56 H56 120.6 . . ?
C55 C56 C57 118.9(13) . . ?
C55 C56 H56 120.6 . . ?
O2 C6 N2 124.7(10) . . ?
O2 C6 C5 123.2(9) . . ?
N2 C6 C5 112.1(9) . . ?
N4 C27 H27 118.6 . . ?
C28 C27 N4 122.7(14) . . ?
C28 C27 H27 118.6 . . ?
C101 C102 H10G 109.5 . . ?
C101 C102 H10H 109.5 . . ?
C101 C102 H10I 109.5 . . ?
H10G C102 H10H 109.5 . . ?
H10G C102 H10I 109.5 . . ?
H10H C102 H10I 109.5 . . ?
C92 C93 C94 118.7(11) . . ?
C92 C93 C97 122.7(11) . . ?
C94 C93 C97 118.5(11) . . ?
C3 C2 H2A 121.3 . . ?
C1 C2 C3 117.4(12) . . ?
C1 C2 H2A 121.3 . . ?
O3 C44 C43 116.8(12) . . ?
O3 C44 C39 120.0(9) . . ?
C39 C44 C43 123.1(12) . . ?
C43 C49 C50 108.0(13) . . ?
C52 C49 C50 107.6(11) . . ?
C52 C49 C43 109.3(10) . . ?
C51 C49 C50 110.0(11) . . ?
C51 C49 C43 110.1(11) . . ?
C51 C49 C52 111.7(14) . . ?
Cl4 C106 H10P 109.3 . . ?
Cl4 C106 H10Q 109.3 . . ?
Cl3 C106 Cl4 111.5(7) . . ?
Cl3 C106 H10P 109.3 . . ?
Cl3 C106 H10Q 109.3 . . ?
H10P C106 H10Q 108.0 . . ?
C23 C25 H25A 109.5 . . ?
C23 C25 H25B 109.5 . . ?
C23 C25 H25C 109.5 . . ?
H25A C25 H25B 109.5 . . ?
H25A C25 H25C 109.5 . . ?
H25B C25 H25C 109.5 . . ?
N10 C79 C80 123.6(11) . . ?
N10 C79 H79 118.2 . . ?
C80 C79 H79 118.2 . . ?
C95 C94 C93 125.2(10) . . ?
C95 C94 H94 117.4 . . ?
C93 C94 H94 117.4 . . ?
C43 C42 H42 117.0 . . ?
C41 C42 C43 126.0(12) . . ?
C41 C42 H42 117.0 . . ?
N1 C5 C4 123.2(11) . . ?
N1 C5 C6 118.6(10) . . ?
C4 C5 C6 118.1(11) . . ?
H72A C72 H72B 109.5 . . ?
H72A C72 H72C 109.5 . . ?
H72B C72 H72C 109.5 . . ?
C71 C72 H72A 109.5 . . ?
C71 C72 H72B 109.5 . . ?
C71 C72 H72C 109.5 . . ?
C65 C66 H66 120.8 . . ?
C67 C66 C65 118.5(11) . . ?
C67 C66 H66 120.8 . . ?
C68 C67 C71 120.3(11) . . ?
C66 C67 C68 117.9(10) . . ?
C66 C67 C71 121.8(12) . . ?
C49 C51 H51A 109.5 . . ?
C49 C51 H51B 109.5 . . ?
C49 C51 H51C 109.5 . . ?
H51A C51 H51B 109.5 . . ?
H51A C51 H51C 109.5 . . ?
H51B C51 H51C 109.5 . . ?
C40 C41 C42 118.8(13) . . ?
C40 C41 C45 123.2(17) . . ?
C42 C41 C45 117.8(14) . . ?
N4 C31 C32 116.5(10) . . ?
N4 C31 C30 123.2(13) . . ?
C30 C31 C32 120.2(12) . . ?
C56 C55 H55 120.2 . . ?
C56 C55 C54 119.6(12) . . ?
C54 C55 H55 120.2 . . ?
H73A C73 H73B 109.5 . . ?
H73A C73 H73C 109.5 . . ?
H73B C73 H73C 109.5 . . ?
C71 C73 H73A 109.5 . . ?
C71 C73 H73B 109.5 . . ?
C71 C73 H73C 109.5 . . ?
N7 C53 H53 118.4 . . ?
N7 C53 C54 123.1(14) . . ?
C54 C53 H53 118.4 . . ?
C31 C30 H30 120.1 . . ?
C29 C30 C31 119.8(14) . . ?
C29 C30 H30 120.1 . . ?
H47A C47 H47B 109.5 . . ?
H47A C47 H47C 109.5 . . ?
H47B C47 H47C 109.5 . . ?
C45 C47 H47A 109.5 . . ?
C45 C47 H47B 109.5 . . ?
C45 C47 H47C 109.5 . . ?
C55 C54 H54 121.2 . . ?
C53 C54 C55 117.6(13) . . ?
C53 C54 H54 121.2 . . ?
C93 C97 C98 105.6(14) . . ?
C93 C97 C100 113.6(15) . . ?
C93 C97 C99 109.1(15) . . ?
C93 C97 C99A 117.1(16) . . ?
C93 C97 C98A 112.3(17) . . ?
C93 C97 C108 104.5(15) . . ?
C98 C97 C100 110.7(19) . . ?
C99 C97 C98 105.4(18) . . ?
C99 C97 C100 112(2) . . ?
C99A C97 C98A 126(2) . . ?
C99A C97 C108 99(2) . . ?
C98A C97 C108 89(2) . . ?
C41 C45 C46 106.6(16) . . ?
C41 C45 C48 112.8(16) . . ?
C41 C45 C48A 102(2) . . ?
C41 C45 C46A 101(2) . . ?
C47 C45 C41 117(2) . . ?
C47 C45 C46 113(2) . . ?
C47 C45 C48 104(3) . . ?
C48 C45 C46 102(2) . . ?
C47A C45 C41 107(4) . . ?
C47A C45 C48A 150(5) . . ?
C47A C45 C46A 88(5) . . ?
C48A C45 C46A 92(3) . . ?
C30 C29 H29 120.6 . . ?
C30 C29 C28 118.7(13) . . ?
C28 C29 H29 120.6 . . ?
C67 C71 C72 106.7(12) . . ?
C67 C71 C73 109.4(12) . . ?
C73 C71 C72 109.1(13) . . ?
C74 C71 C72 114.2(15) . . ?
C74 C71 C67 111.8(11) . . ?
C74 C71 C73 105.5(14) . . ?
C27 C28 C29 118.9(14) . . ?
C27 C28 H28 120.5 . . ?
C29 C28 H28 120.5 . . ?
Cl6 C107 Cl5 110.2(8) . . ?
Cl6 C107 H10R 109.6 . . ?
Cl6 C107 H10S 109.6 . . ?
Cl5 C107 H10R 109.6 . . ?
Cl5 C107 H10S 109.6 . . ?
H10R C107 H10S 108.1 . . ?
Cl2 C105 Cl1 109.3(8) . . ?
Cl2 C105 H10T 109.8 . . ?
Cl2 C105 H10U 109.8 . . ?
Cl1 C105 H10T 109.8 . . ?
Cl1 C105 H10U 109.8 . . ?
H10T C105 H10U 108.3 . . ?
C71 C74 H74A 109.5 . . ?
C71 C74 H74B 109.5 . . ?
C71 C74 H74C 109.5 . . ?
H74A C74 H74B 109.5 . . ?
H74A C74 H74C 109.5 . . ?
H74B C74 H74C 109.5 . . ?
C45 C46 H46A 109.5 . . ?
C45 C46 H46B 109.5 . . ?
C45 C46 H46C 109.5 . . ?
H46A C46 H46B 109.5 . . ?
H46A C46 H46C 109.5 . . ?
H46B C46 H46C 109.5 . . ?
C97 C98 H98A 109.5 . . ?
C97 C98 H98B 109.5 . . ?
C97 C98 H98C 109.5 . . ?
H98A C98 H98B 109.5 . . ?
H98A C98 H98C 109.5 . . ?
H98B C98 H98C 109.5 . . ?
C97 C100 H10J 109.5 . . ?
C97 C100 H10K 109.5 . . ?
C97 C100 H10L 109.5 . . ?
H10J C100 H10K 109.5 . . ?
H10J C100 H10L 109.5 . . ?
H10K C100 H10L 109.5 . . ?
C45 C48 H48A 109.5 . . ?
C45 C48 H48B 109.5 . . ?
C45 C48 H48C 109.5 . . ?
H48A C48 H48B 109.5 . . ?
H48A C48 H48C 109.5 . . ?
H48B C48 H48C 109.5 . . ?
C97 C99 H99A 109.5 . . ?
C97 C99 H99B 109.5 . . ?
C97 C99 H99C 109.5 . . ?
H99A C99 H99B 109.5 . . ?
H99A C99 H99C 109.5 . . ?
H99B C99 H99C 109.5 . . ?
C97 C99A H99D 109.5 . . ?
C97 C99A H99E 109.5 . . ?
C97 C99A H99F 109.5 . . ?
H99D C99A H99E 109.5 . . ?
H99D C99A H99F 109.5 . . ?
H99E C99A H99F 109.5 . . ?
C97 C98A H98D 109.5 . . ?
C97 C98A H98E 109.5 . . ?
C97 C98A H98F 109.5 . . ?
H98D C98A H98E 109.5 . . ?
H98D C98A H98F 109.5 . . ?
H98E C98A H98F 109.5 . . ?
C97 C108 H10M 109.5 . . ?
C97 C108 H10N 109.5 . . ?
C97 C108 H10O 109.5 . . ?
H10M C108 H10N 109.5 . . ?
H10M C108 H10O 109.5 . . ?
H10N C108 H10O 109.5 . . ?
C45 C47A H47D 109.5 . . ?
C45 C47A H47E 109.5 . . ?
C45 C47A H47F 109.5 . . ?
H47D C47A H47E 109.5 . . ?
H47D C47A H47F 109.5 . . ?
H47E C47A H47F 109.5 . . ?
C45 C48A H48D 109.5 . . ?
C45 C48A H48E 109.5 . . ?
C45 C48A H48F 109.5 . . ?
H48D C48A H48E 109.5 . . ?
H48D C48A H48F 109.5 . . ?
H48E C48A H48F 109.5 . . ?
C45 C46A H46D 109.5 . . ?
C45 C46A H46E 109.5 . . ?
C45 C46A H46F 109.5 . . ?
H46D C46A H46E 109.5 . . ?
H46D C46A H46F 109.5 . . ?
H46E C46A H46F 109.5 . . ?

loop_
_geom_bond_atom_site_label_1
_geom_bond_atom_site_label_2
_geom_bond_distance
_geom_bond_site_symmetry_2
_geom_bond_publ_flag
Sb2 F12 1.879(6) . ?
Sb2 F10 1.887(5) . ?
Sb2 F9 1.853(7) . ?
Sb2 F11 1.871(7) . ?
Sb2 F8 1.882(6) . ?
Sb2 F7 1.879(8) . ?
Sb3 F16 1.879(6) . ?
Sb3 F14 1.868(6) . ?
Sb3 F18 1.859(7) . ?
Sb3 F17 1.872(8) . ?
Sb3 F15 1.864(7) . ?
Sb3 F13 1.870(6) . ?
Sb1 F3 1.841(7) . ?
Sb1 F6 1.880(8) . ?
Sb1 F5 1.860(8) . ?
Sb1 F2 1.860(9) . ?
Sb1 F4 1.847(10) . ?
Sb1 F1 1.812(9) . ?
Sb4 F24 1.851(7) . ?
Sb4 F21 1.856(7) . ?
Sb4 F23 1.862(7) . ?
Sb4 F20 1.874(7) . ?
Sb4 F22 1.856(8) . ?
Sb4 F19 1.841(8) . ?
Cl4 C106 1.769(12) . ?
Cl6 C107 1.763(15) . ?
Cl5 C107 1.775(16) . ?
Cl2 C105 1.759(15) . ?
Cl1 C105 1.762(16) . ?
Cl3 C106 1.742(13) . ?
O7 C96 1.353(12) . ?
O7 C89 1.345(12) . ?
O1 C11 1.336(12) . ?
O1 C18 1.331(12) . ?
O3 C37 1.348(13) . ?
O3 C44 1.362(14) . ?
O5 C63 1.336(12) . ?
O5 C70 1.358(12) . ?
O8 C84 1.226(14) . ?
N12 H12 0.8800 . ?
N12 C90 1.321(13) . ?
N12 C91 1.340(13) . ?
O4 C32 1.203(14) . ?
O6 C58 1.235(14) . ?
N3 H3 0.8800 . ?
N3 C12 1.329(13) . ?
N3 C13 1.355(13) . ?
N8 H8A 0.8800 . ?
N8 C59 1.380(15) . ?
N8 C58 1.371(14) . ?
N9 H9A 0.8800 . ?
N9 C65 1.343(13) . ?
N9 C64 1.318(13) . ?
C87 H87 0.9500 . ?
C87 C86 1.407(15) . ?
C87 C88 1.375(16) . ?
N11 H11 0.8800 . ?
N11 C85 1.367(13) . ?
N11 C84 1.369(14) . ?
O2 C6 1.223(13) . ?
C12 C11 1.413(14) . ?
C12 C7 1.439(14) . ?
C96 C95 1.390(13) . ?
C96 C91 1.426(13) . ?
C86 H86 0.9500 . ?
C86 C85 1.369(15) . ?
C89 C90 1.427(14) . ?
C89 C88 1.390(15) . ?
N5 H5 0.8800 . ?
N5 C33 1.392(15) . ?
N5 C32 1.384(13) . ?
N2 H2 0.8800 . ?
N2 C7 1.381(13) . ?
N2 C6 1.394(12) . ?
C9 H9 0.9500 . ?
C9 C8 1.384(16) . ?
C9 C10 1.374(15) . ?
C34 H34 0.9500 . ?
C34 C33 1.397(15) . ?
C34 C35 1.390(17) . ?
N6 H6 0.8800 . ?
N6 C38 1.319(14) . ?
N6 C39 1.337(14) . ?
C90 C85 1.436(14) . ?
N10 C83 1.336(15) . ?
N10 C79 1.335(15) . ?
C11 C10 1.420(15) . ?
C37 C36 1.410(16) . ?
C37 C38 1.404(16) . ?
C7 C8 1.374(15) . ?
C104 H10A 0.9800 . ?
C104 H10B 0.9800 . ?
C104 H10C 0.9800 . ?
C104 C101 1.543(15) . ?
C23 C24 1.553(16) . ?
C23 C17 1.524(15) . ?
C23 C26 1.546(16) . ?
C23 C25 1.548(15) . ?
C63 C62 1.394(15) . ?
C63 C64 1.410(15) . ?
C62 H62 0.9500 . ?
C62 C61 1.371(16) . ?
C103 H10D 0.9800 . ?
C103 H10E 0.9800 . ?
C103 H10F 0.9800 . ?
C103 C101 1.570(15) . ?
N4 C27 1.383(16) . ?
N4 C31 1.341(16) . ?
C18 C13 1.469(14) . ?
C18 C17 1.362(14) . ?
N1 C1 1.322(16) . ?
N1 C5 1.346(14) . ?
C36 H36 0.9500 . ?
C36 C35 1.380(17) . ?
C84 C83 1.491(16) . ?
C59 C60 1.335(16) . ?
C59 C64 1.458(14) . ?
C33 C38 1.434(15) . ?
C77 H77A 0.9800 . ?
C77 H77B 0.9800 . ?
C77 H77C 0.9800 . ?
C77 C75 1.494(16) . ?
C60 H60 0.9500 . ?
C60 C61 1.430(18) . ?
C8 H8 0.9500 . ?
C19 C15 1.535(16) . ?
C19 C20 1.465(18) . ?
C19 C22 1.526(18) . ?
C19 C21 1.561(18) . ?
C50 H50A 0.9800 . ?
C50 H50B 0.9800 . ?
C50 H50C 0.9800 . ?
C50 C49 1.591(18) . ?
C10 H10 0.9500 . ?
N7 C57 1.346(16) . ?
N7 C53 1.348(17) . ?
C58 C57 1.473(18) . ?
C78 H78A 0.9800 . ?
C78 H78B 0.9800 . ?
C78 H78C 0.9800 . ?
C78 C75 1.568(15) . ?
C15 C16 1.428(16) . ?
C15 C14 1.372(15) . ?
C88 H88 0.9500 . ?
C69 C70 1.389(14) . ?
C69 C75 1.528(16) . ?
C69 C68 1.391(16) . ?
C61 H61 0.9500 . ?
C70 C65 1.395(15) . ?
C4 H4 0.9500 . ?
C4 C3 1.391(19) . ?
C4 C5 1.406(16) . ?
C13 C14 1.388(15) . ?
C75 C76 1.562(15) . ?
C76 H76A 0.9800 . ?
C76 H76B 0.9800 . ?
C76 H76C 0.9800 . ?
C24 H24A 0.9800 . ?
C24 H24B 0.9800 . ?
C24 H24C 0.9800 . ?
C65 C66 1.405(16) . ?
C40 H40 0.9500 . ?
C40 C39 1.420(17) . ?
C40 C41 1.366(19) . ?
C35 H35 0.9500 . ?
C57 C56 1.387(16) . ?
C17 C16 1.358(17) . ?
C83 C82 1.403(15) . ?
C16 H16 0.9500 . ?
C92 H92 0.9500 . ?
C92 C91 1.407(15) . ?
C92 C93 1.351(16) . ?
C3 H3A 0.9500 . ?
C3 C2 1.424(18) . ?
C82 H82 0.9500 . ?
C82 C81 1.361(18) . ?
C43 C44 1.395(15) . ?
C43 C49 1.58(2) . ?
C43 C42 1.39(2) . ?
C68 H68 0.9500 . ?
C68 C67 1.431(17) . ?
C101 C95 1.523(15) . ?
C101 C102 1.523(16) . ?
C52 H52A 0.9800 . ?
C52 H52B 0.9800 . ?
C52 H52C 0.9800 . ?
C52 C49 1.572(18) . ?
C95 C94 1.393(16) . ?
C20 H20A 0.9800 . ?
C20 H20B 0.9800 . ?
C20 H20C 0.9800 . ?
C81 H81 0.9500 . ?
C81 C80 1.390(17) . ?
C26 H26A 0.9800 . ?
C26 H26B 0.9800 . ?
C26 H26C 0.9800 . ?
C22 H22A 0.9800 . ?
C22 H22B 0.9800 . ?
C22 H22C 0.9800 . ?
C32 C31 1.498(18) . ?
C21 H21A 0.9800 . ?
C21 H21B 0.9800 . ?
C21 H21C 0.9800 . ?
C14 H14 0.9500 . ?
C39 C44 1.390(17) . ?
C1 H1 0.9500 . ?
C1 C2 1.402(16) . ?
C80 H80 0.9500 . ?
C80 C79 1.376(16) . ?
C56 H56 0.9500 . ?
C56 C55 1.37(2) . ?
C6 C5 1.477(16) . ?
C27 H27 0.9500 . ?
C27 C28 1.360(19) . ?
C102 H10G 0.9800 . ?
C102 H10H 0.9800 . ?
C102 H10I 0.9800 . ?
C93 C94 1.428(17) . ?
C93 C97 1.511(17) . ?
C2 H2A 0.9500 . ?
C49 C51 1.49(2) . ?
C106 H10P 0.9900 . ?
C106 H10Q 0.9900 . ?
C25 H25A 0.9800 . ?
C25 H25B 0.9800 . ?
C25 H25C 0.9800 . ?
C79 H79 0.9500 . ?
C94 H94 0.9500 . ?
C42 H42 0.9500 . ?
C42 C41 1.39(2) . ?
C72 H72A 0.9800 . ?
C72 H72B 0.9800 . ?
C72 H72C 0.9800 . ?
C72 C71 1.55(2) . ?
C66 H66 0.9500 . ?
C66 C67 1.394(15) . ?
C67 C71 1.535(17) . ?
C51 H51A 0.9800 . ?
C51 H51B 0.9800 . ?
C51 H51C 0.9800 . ?
C41 C45 1.53(2) . ?
C31 C30 1.378(17) . ?
C55 H55 0.9500 . ?
C55 C54 1.41(2) . ?
C73 H73A 0.9800 . ?
C73 H73B 0.9800 . ?
C73 H73C 0.9800 . ?
C73 C71 1.54(2) . ?
C53 H53 0.9500 . ?
C53 C54 1.380(19) . ?
C30 H30 0.9500 . ?
C30 C29 1.36(2) . ?
C47 H47A 0.9800 . ?
C47 H47B 0.9800 . ?
C47 H47C 0.9800 . ?
C47 C45 1.44(3) . ?
C54 H54 0.9500 . ?
C97 C98 1.58(3) . ?
C97 C100 1.60(3) . ?
C97 C99 1.52(2) . ?
C97 C99A 1.53(2) . ?
C97 C98A 1.56(3) . ?
C97 C108 1.63(3) . ?
C45 C46 1.60(3) . ?
C45 C48 1.56(3) . ?
C45 C47A 1.43(3) . ?
C45 C48A 1.54(3) . ?
C45 C46A 1.64(3) . ?
C29 H29 0.9500 . ?
C29 C28 1.41(2) . ?
C71 C74 1.48(2) . ?
C28 H28 0.9500 . ?
C107 H10R 0.9900 . ?
C107 H10S 0.9900 . ?
C105 H10T 0.9900 . ?
C105 H10U 0.9900 . ?
C74 H74A 0.9800 . ?
C74 H74B 0.9800 . ?
C74 H74C 0.9800 . ?
C46 H46A 0.9800 . ?
C46 H46B 0.9800 . ?
C46 H46C 0.9800 . ?
C98 H98A 0.9800 . ?
C98 H98B 0.9800 . ?
C98 H98C 0.9800 . ?
C100 H10J 0.9800 . ?
C100 H10K 0.9800 . ?
C100 H10L 0.9800 . ?
C48 H48A 0.9800 . ?
C48 H48B 0.9800 . ?
C48 H48C 0.9800 . ?
C99 H99A 0.9800 . ?
C99 H99B 0.9800 . ?
C99 H99C 0.9800 . ?
C99A H99D 0.9800 . ?
C99A H99E 0.9800 . ?
C99A H99F 0.9800 . ?
C98A H98D 0.9800 . ?
C98A H98E 0.9800 . ?
C98A H98F 0.9800 . ?
C108 H10M 0.9800 . ?
C108 H10N 0.9800 . ?
C108 H10O 0.9800 . ?
C47A H47D 0.9800 . ?
C47A H47E 0.9800 . ?
C47A H47F 0.9800 . ?
C48A H48D 0.9800 . ?
C48A H48E 0.9800 . ?
C48A H48F 0.9800 . ?
C46A H46D 0.9800 . ?
C46A H46E 0.9800 . ?
C46A H46F 0.9800 . ?

loop_
_geom_torsion_atom_site_label_1
_geom_torsion_atom_site_label_2
_geom_torsion_atom_site_label_3
_geom_torsion_atom_site_label_4
_geom_torsion
_geom_torsion_site_symmetry_1
_geom_torsion_site_symmetry_2
_geom_torsion_site_symmetry_3
_geom_torsion_site_symmetry_4
_geom_torsion_publ_flag
O7 C96 C95 C101 0.9(13) . . . . ?
O7 C96 C95 C94 -179.4(8) . . . . ?
O7 C96 C91 N12 -4.3(13) . . . . ?
O7 C96 C91 C92 178.0(8) . . . . ?
O7 C89 C90 N12 -4.0(14) . . . . ?
O7 C89 C90 C85 178.1(9) . . . . ?
O7 C89 C88 C87 -178.8(9) . . . . ?
O1 C11 C10 C9 179.0(9) . . . . ?
O1 C18 C13 N3 3.1(13) . . . . ?
O1 C18 C13 C14 -174.3(9) . . . . ?
O1 C18 C17 C23 0.5(15) . . . . ?
O1 C18 C17 C16 175.7(9) . . . . ?
O3 C37 C36 C35 179.8(10) . . . . ?
O3 C37 C38 N6 2.4(15) . . . . ?
O3 C37 C38 C33 -178.2(9) . . . . ?
O5 C63 C62 C61 177.5(9) . . . . ?
O5 C63 C64 N9 -0.3(14) . . . . ?
O5 C63 C64 C59 178.3(8) . . . . ?
O5 C70 C65 N9 -5.6(14) . . . . ?
O5 C70 C65 C66 172.6(9) . . . . ?
O8 C84 C83 N10 -178.2(10) . . . . ?
O8 C84 C83 C82 1.9(16) . . . . ?
N12 C90 C85 N11 4.5(14) . . . . ?
N12 C90 C85 C86 -176.9(9) . . . . ?
O4 C32 C31 N4 -179.4(10) . . . . ?
O4 C32 C31 C30 -1.9(17) . . . . ?
O6 C58 C57 N7 -179.0(10) . . . . ?
O6 C58 C57 C56 2.0(17) . . . . ?
N3 C12 C11 O1 1.9(15) . . . . ?
N3 C12 C11 C10 -176.7(10) . . . . ?
N3 C12 C7 N2 -2.0(14) . . . . ?
N3 C12 C7 C8 177.3(9) . . . . ?
N3 C13 C14 C15 178.8(10) . . . . ?
N8 C59 C60 C61 178.7(10) . . . . ?
N8 C59 C64 N9 2.6(13) . . . . ?
N8 C59 C64 C63 -176.0(9) . . . . ?
N8 C58 C57 N7 3.0(14) . . . . ?
N8 C58 C57 C56 -176.1(11) . . . . ?
N9 C65 C66 C67 -178.2(10) . . . . ?
C87 C86 C85 N11 178.8(10) . . . . ?
C87 C86 C85 C90 0.3(15) . . . . ?
N11 C84 C83 N10 3.8(14) . . . . ?
N11 C84 C83 C82 -176.1(10) . . . . ?
O2 C6 C5 N1 178.9(10) . . . . ?
O2 C6 C5 C4 -2.0(16) . . . . ?
C12 N3 C13 C18 -0.8(14) . . . . ?
C12 N3 C13 C14 176.5(9) . . . . ?
C12 C11 C10 C9 -2.4(15) . . . . ?
C12 C7 C8 C9 1.5(16) . . . . ?
C96 O7 C89 C90 0.8(13) . . . . ?
C96 O7 C89 C88 -179.4(9) . . . . ?
C96 C95 C94 C93 2.7(15) . . . . ?
C86 C87 C88 C89 0.3(15) . . . . ?
C89 O7 C96 C95 -176.8(9) . . . . ?
C89 O7 C96 C91 3.2(12) . . . . ?
C89 C90 C85 N11 -177.7(9) . . . . ?
C89 C90 C85 C86 1.0(14) . . . . ?
N5 C33 C38 N6 -4.5(14) . . . . ?
N5 C33 C38 C37 176.1(9) . . . . ?
N5 C32 C31 N4 -1.9(14) . . . . ?
N5 C32 C31 C30 175.6(10) . . . . ?
N2 C7 C8 C9 -179.3(10) . . . . ?
N2 C6 C5 N1 -3.1(14) . . . . ?
N2 C6 C5 C4 176.1(10) . . . . ?
C34 C33 C38 N6 177.4(9) . . . . ?
C34 C33 C38 C37 -2.0(15) . . . . ?
N6 C39 C44 O3 3.3(16) . . . . ?
N6 C39 C44 C43 -177.0(10) . . . . ?
C90 N12 C91 C96 1.1(13) . . . . ?
C90 N12 C91 C92 178.8(9) . . . . ?
C90 C89 C88 C87 1.1(15) . . . . ?
N10 C83 C82 C81 -1.7(18) . . . . ?
C11 O1 C18 C13 -3.0(13) . . . . ?
C11 O1 C18 C17 174.8(9) . . . . ?
C11 C12 C7 N2 176.6(9) . . . . ?
C11 C12 C7 C8 -4.1(14) . . . . ?
C37 O3 C44 C43 177.3(9) . . . . ?
C37 O3 C44 C39 -2.9(14) . . . . ?
C37 C36 C35 C34 -1.3(17) . . . . ?
C7 C12 C11 O1 -176.8(9) . . . . ?
C7 C12 C11 C10 4.6(15) . . . . ?
C7 N2 C6 O2 -4.4(17) . . . . ?
C7 N2 C6 C5 177.6(9) . . . . ?
C104 C101 C95 C96 60.1(13) . . . . ?
C104 C101 C95 C94 -119.6(11) . . . . ?
C23 C17 C16 C15 176.9(10) . . . . ?
C63 O5 C70 C69 -176.4(8) . . . . ?
C63 O5 C70 C65 5.5(13) . . . . ?
C63 C62 C61 C60 2.4(17) . . . . ?
C62 C63 C64 N9 176.9(10) . . . . ?
C62 C63 C64 C59 -4.4(15) . . . . ?
C103 C101 C95 C96 179.9(9) . . . . ?
C103 C101 C95 C94 0.3(14) . . . . ?
N4 C27 C28 C29 1(2) . . . . ?
N4 C31 C30 C29 0(2) . . . . ?
C18 O1 C11 C12 0.6(14) . . . . ?
C18 O1 C11 C10 179.2(9) . . . . ?
C18 C13 C14 C15 -3.9(15) . . . . ?
C18 C17 C16 C15 1.8(16) . . . . ?
N1 C1 C2 C3 -2(2) . . . . ?
C36 C37 C38 N6 -176.9(10) . . . . ?
C36 C37 C38 C33 2.4(16) . . . . ?
C85 N11 C84 O8 4.0(17) . . . . ?
C85 N11 C84 C83 -178.0(9) . . . . ?
C84 N11 C85 C86 -0.8(17) . . . . ?
C84 N11 C85 C90 177.8(9) . . . . ?
C84 C83 C82 C81 178.2(10) . . . . ?
C59 N8 C58 O6 -0.1(17) . . . . ?
C59 N8 C58 C57 178.0(10) . . . . ?
C59 C60 C61 C62 -0.5(18) . . . . ?
C33 N5 C32 O4 1.3(16) . . . . ?
C33 N5 C32 C31 -176.2(9) . . . . ?
C33 C34 C35 C36 1.7(18) . . . . ?
C38 N6 C39 C40 178.9(10) . . . . ?
C38 N6 C39 C44 -0.7(15) . . . . ?
C38 C37 C36 C35 -0.8(17) . . . . ?
C60 C59 C64 N9 -175.2(10) . . . . ?
C60 C59 C64 C63 6.2(14) . . . . ?
C8 C9 C10 C11 -0.4(17) . . . . ?
C19 C15 C16 C17 -176.8(11) . . . . ?
C19 C15 C14 C13 178.1(10) . . . . ?
C10 C9 C8 C7 0.8(18) . . . . ?
N7 C57 C56 C55 -2(2) . . . . ?
N7 C53 C54 C55 2(2) . . . . ?
C58 N8 C59 C60 -1.3(18) . . . . ?
C58 N8 C59 C64 -178.9(9) . . . . ?
C58 C57 C56 C55 177.3(12) . . . . ?
C88 C87 C86 C85 -1.0(16) . . . . ?
C88 C89 C90 N12 176.1(9) . . . . ?
C88 C89 C90 C85 -1.7(15) . . . . ?
C69 C70 C65 N9 176.5(9) . . . . ?
C69 C70 C65 C66 -5.3(15) . . . . ?
C69 C68 C67 C66 -5.0(17) . . . . ?
C69 C68 C67 C71 172.5(11) . . . . ?
C70 O5 C63 C62 179.9(9) . . . . ?
C70 O5 C63 C64 -2.8(13) . . . . ?
C70 C69 C75 C77 56.1(13) . . . . ?
C70 C69 C75 C78 -65.3(13) . . . . ?
C70 C69 C75 C76 178.3(10) . . . . ?
C70 C69 C68 C67 3.4(15) . . . . ?
C70 C65 C66 C67 3.5(15) . . . . ?
C4 C3 C2 C1 2(2) . . . . ?
C13 N3 C12 C11 -1.7(14) . . . . ?
C13 N3 C12 C7 177.0(9) . . . . ?
C13 C18 C17 C23 178.1(9) . . . . ?
C13 C18 C17 C16 -6.7(14) . . . . ?
C75 C69 C70 O5 4.3(14) . . . . ?
C75 C69 C70 C65 -177.8(9) . . . . ?
C75 C69 C68 C67 -177.0(10) . . . . ?
C24 C23 C17 C18 -59.1(13) . . . . ?
C24 C23 C17 C16 126.1(11) . . . . ?
C65 N9 C64 C63 0.3(14) . . . . ?
C65 N9 C64 C59 -178.2(9) . . . . ?
C65 C66 C67 C68 1.2(16) . . . . ?
C65 C66 C67 C71 -176.2(11) . . . . ?
C40 C39 C44 O3 -176.3(10) . . . . ?
C40 C39 C44 C43 3.4(17) . . . . ?
C40 C41 C45 C47 -124(3) . . . . ?
C40 C41 C45 C46 108(2) . . . . ?
C40 C41 C45 C48 -3(2) . . . . ?
C40 C41 C45 C47A -111(5) . . . . ?
C40 C41 C45 C48A 63(3) . . . . ?
C40 C41 C45 C46A 158(3) . . . . ?
C35 C34 C33 N5 -177.8(10) . . . . ?
C35 C34 C33 C38 0.0(16) . . . . ?
C57 N7 C53 C54 -3(2) . . . . ?
C57 C56 C55 C54 0(2) . . . . ?
C17 C18 C13 N3 -174.6(9) . . . . ?
C17 C18 C13 C14 8.0(15) . . . . ?
C83 N10 C79 C80 -2.7(18) . . . . ?
C83 C82 C81 C80 0.7(18) . . . . ?
C16 C15 C14 C13 -0.7(16) . . . . ?
C92 C93 C94 C95 -4.6(18) . . . . ?
C92 C93 C97 C98 126.9(16) . . . . ?
C92 C93 C97 C100 5(2) . . . . ?
C92 C93 C97 C99 -120.2(18) . . . . ?
C92 C93 C97 C99A -163(2) . . . . ?
C92 C93 C97 C98A 40(3) . . . . ?
C92 C93 C97 C108 -54.8(19) . . . . ?
C3 C4 C5 N1 4.6(18) . . . . ?
C3 C4 C5 C6 -174.5(11) . . . . ?
C82 C81 C80 C79 -0.8(19) . . . . ?
C43 C42 C41 C40 -1(2) . . . . ?
C43 C42 C41 C45 -175.6(13) . . . . ?
C68 C69 C70 O5 -176.2(8) . . . . ?
C68 C69 C70 C65 1.7(14) . . . . ?
C68 C69 C75 C77 -123.4(11) . . . . ?
C68 C69 C75 C78 115.2(11) . . . . ?
C68 C69 C75 C76 -1.2(14) . . . . ?
C68 C67 C71 C72 74.8(16) . . . . ?
C68 C67 C71 C73 -43.1(16) . . . . ?
C68 C67 C71 C74 -159.6(14) . . . . ?
C101 C95 C94 C93 -177.6(10) . . . . ?
C64 N9 C65 C70 2.6(14) . . . . ?
C64 N9 C65 C66 -175.6(9) . . . . ?
C64 C63 C62 C61 0.2(16) . . . . ?
C64 C59 C60 C61 -3.9(17) . . . . ?
C95 C96 C91 N12 175.8(9) . . . . ?
C95 C96 C91 C92 -2.0(14) . . . . ?
C20 C19 C15 C16 173.2(12) . . . . ?
C20 C19 C15 C14 -5.6(18) . . . . ?
C81 C80 C79 N10 2(2) . . . . ?
C26 C23 C17 C18 58.5(14) . . . . ?
C26 C23 C17 C16 -116.3(12) . . . . ?
C22 C19 C15 C16 -66.1(14) . . . . ?
C22 C19 C15 C14 115.2(12) . . . . ?
C32 N5 C33 C34 -4.3(17) . . . . ?
C32 N5 C33 C38 177.8(9) . . . . ?
C32 C31 C30 C29 -177.3(11) . . . . ?
C21 C19 C15 C16 52.5(15) . . . . ?
C21 C19 C15 C14 -126.2(12) . . . . ?
C14 C15 C16 C17 2.0(17) . . . . ?
C39 N6 C38 C37 -2.1(15) . . . . ?
C39 N6 C38 C33 178.5(9) . . . . ?
C39 C40 C41 C42 1(2) . . . . ?
C39 C40 C41 C45 175.2(13) . . . . ?
C91 N12 C90 C89 3.0(14) . . . . ?
C91 N12 C90 C85 -179.3(9) . . . . ?
C91 C96 C95 C101 -179.1(9) . . . . ?
C91 C96 C95 C94 0.6(14) . . . . ?
C91 C92 C93 C94 2.9(17) . . . . ?
C91 C92 C93 C97 -177.3(11) . . . . ?
C1 N1 C5 C4 -4.3(18) . . . . ?
C1 N1 C5 C6 174.8(11) . . . . ?
C56 C55 C54 C53 0(2) . . . . ?
C6 N2 C7 C12 -179.5(9) . . . . ?
C6 N2 C7 C8 1.3(17) . . . . ?
C27 N4 C31 C32 178.3(10) . . . . ?
C27 N4 C31 C30 0.9(17) . . . . ?
C102 C101 C95 C96 -60.9(13) . . . . ?
C102 C101 C95 C94 119.4(11) . . . . ?
C93 C92 C91 N12 -177.6(10) . . . . ?
C93 C92 C91 C96 0.1(15) . . . . ?
C44 O3 C37 C36 179.6(9) . . . . ?
C44 O3 C37 C38 0.2(14) . . . . ?
C44 C43 C49 C50 -178.5(10) . . . . ?
C44 C43 C49 C52 64.7(14) . . . . ?
C44 C43 C49 C51 -58.4(15) . . . . ?
C44 C43 C42 C41 1.9(19) . . . . ?
C49 C43 C44 O3 -3.3(15) . . . . ?
C49 C43 C44 C39 177.0(10) . . . . ?
C49 C43 C42 C41 -178.3(12) . . . . ?
C25 C23 C17 C18 -179.8(10) . . . . ?
C25 C23 C17 C16 5.4(15) . . . . ?
C79 N10 C83 C84 -177.2(10) . . . . ?
C79 N10 C83 C82 2.7(17) . . . . ?
C94 C93 C97 C98 -53.2(17) . . . . ?
C94 C93 C97 C100 -174.7(18) . . . . ?
C94 C93 C97 C99 60(2) . . . . ?
C94 C93 C97 C99A 16(2) . . . . ?
C94 C93 C97 C98A -140(2) . . . . ?
C94 C93 C97 C108 125.0(16) . . . . ?
C42 C43 C44 O3 176.5(9) . . . . ?
C42 C43 C44 C39 -3.2(16) . . . . ?
C42 C43 C49 C50 1.8(16) . . . . ?
C42 C43 C49 C52 -115.0(13) . . . . ?
C42 C43 C49 C51 121.9(13) . . . . ?
C42 C41 C45 C47 51(3) . . . . ?
C42 C41 C45 C46 -78(2) . . . . ?
C42 C41 C45 C48 171.9(18) . . . . ?
C42 C41 C45 C47A 64(6) . . . . ?
C42 C41 C45 C48A -122(3) . . . . ?
C42 C41 C45 C46A -27(3) . . . . ?
C5 N1 C1 C2 3(2) . . . . ?
C5 C4 C3 C2 -3.2(18) . . . . ?
C66 C67 C71 C72 -107.9(15) . . . . ?
C66 C67 C71 C73 134.2(13) . . . . ?
C66 C67 C71 C74 18(2) . . . . ?
C41 C40 C39 N6 178.4(11) . . . . ?
C41 C40 C39 C44 -1.9(18) . . . . ?
C31 N4 C27 C28 -1.2(19) . . . . ?
C31 C30 C29 C28 -1(2) . . . . ?
C53 N7 C57 C58 -175.9(10) . . . . ?
C53 N7 C57 C56 3.2(17) . . . . ?
C30 C29 C28 C27 0(2) . . . . ?
C97 C93 C94 C95 175.6(11) . . . . ?

loop_
_twin_individual_id
_twin_individual_mass_fraction_refined
1 0.7013(17)
2 0.2987(17)
